data_1564258
loop_
_publ_author_name
'Jia, Xiangqing'
'Nitsch, J\"orn'
'Wu, Zhu'
'Friedrich, Alexandra'
'Krebs, Johannes'
'Krummenacher, Ivo'
'Fantuzzi, Felipe'
'Braunschweig, Holger'
'Moos, Michael'
'Lambert, Christoph'
'Engels, Bernd'
'Marder, Todd B.'

_publ_section_title
;
 One- and Two-Electron Reduction of Triarylborane-Based Helical
 Donor-Acceptor Compounds
;
_journal_name_full 'Chemical Science'
_journal_paper_doi 10.1039/D1SC02409D
_journal_year 2021
_chemical_formula_moiety 'C50 H46 B N, C12 H24 K O6, 3(C4 H8 O)'
_chemical_formula_sum 'C74 H94 B K N O9'
_chemical_formula_weight 1191.41
_chemical_name_systematic
'10-(dimesitylboryl)-N,N-di-p-tolylbenzo[c]phenanthren-4-amine (3-B(Mes)2-[4]helix-9-N(p-Tol)2) monoanion'
_space_group_crystal_system triclinic
_space_group_IT_number 2
_space_group_name_Hall '-P 1'
_space_group_name_H-M_alt 'P -1'
_atom_sites_solution_hydrogens geom
_atom_sites_solution_primary dual
_audit_creation_date 2019-09-30
_audit_creation_method
;
Olex2 1.2-ac3
(compiled 2017.03.02 svn.r3394 for Rigaku Oxford Diffraction, GUI svn.r5318)
;
_audit_update_record
;
2020-11-13 deposited with the CCDC.	2021-07-27 downloaded from the CCDC.
;
_cell_angle_alpha 98.375(2)
_cell_angle_beta 90.741(2)
_cell_angle_gamma 103.958(2)
_cell_formula_units_Z 2
_cell_length_a 12.5786(3)
_cell_length_b 16.3020(4)
_cell_length_c 16.8804(3)
_cell_measurement_reflns_used 24252
_cell_measurement_temperature 100(2)
_cell_measurement_theta_max 70.0680
_cell_measurement_theta_min 2.6500
_cell_volume 3319.24(13)
_computing_cell_refinement 'CrysAlisPro 1.171.40.53 (Rigaku OD, 2019)'
_computing_data_collection 'CrysAlisPro 1.171.40.53 (Rigaku OD, 2019)'
_computing_data_reduction 'CrysAlisPro 1.171.40.53 (Rigaku OD, 2019)'
_computing_molecular_graphics 'ShelXLe (Huebschle et all, 2011)'
_computing_publication_material 'Olex2 (Dolomanov et al., 2009)'
_computing_structure_refinement 'SHELXL-2018/3 (Sheldrick, 2018)'
_computing_structure_solution 'ShelXT (Sheldrick, 2015)'
_diffrn_ambient_environment N~2~
_diffrn_ambient_temperature 100(2)
_diffrn_detector 'Hybrid Pixel Array Detector'
_diffrn_detector_area_resol_mean 10.0000
_diffrn_detector_type HyPix
_diffrn_measured_fraction_theta_full 0.992
_diffrn_measured_fraction_theta_max 0.988
_diffrn_measurement_details
;
List of Runs (angles in degrees, time in seconds):

  # Type    Start    End  Width  t~exp~   \w     \q     \k     \f   Frames
#--------------------------------------------------------------------------
  1  \w    -20.00  57.00   0.50    7.00    --   50.30 -52.00  -9.00  154
  2  \w      4.00  47.00   0.50    7.00    --   50.30   0.00 -30.00   86
  3  \w     97.00 123.00   0.50   27.00    --  105.75  61.00  60.00   52
  4  \w    132.00 170.00   0.50   27.00    --  105.75  61.00  60.00   76
  5  \w    136.00 178.00   0.50   27.00    --  105.75  52.00 136.00   84
  6  \w    114.00 173.00   0.50   27.00    --  105.75  15.00  60.00  118
  7  \w     96.00 123.00   0.50   27.00    --  105.75  52.00 136.00   54
  8  \w     74.00 104.00   0.50   27.00    --  105.75   0.00  90.00   60
  9  \w     46.00 105.00   0.50    7.00    --   50.30  52.00 136.00  118
 10  \w     34.00  70.00   0.50   27.00    --  105.75 -61.00   0.00   72
 11  \w     36.00 108.00   0.50   27.00    --  105.75-109.00  14.08  144
 12  \w     50.00 116.00   0.50   27.00    --  105.75-131.00  95.07  132
 13  \w     47.00 122.00   0.50   27.00    --  105.75-140.00  -8.93  150
 14  \w     83.00 108.00   0.50   27.00    --  105.75-111.00-123.03   50
 15  \w     40.00 111.00   0.50   27.00    --  105.75-125.00-120.00  142
 16  \w     44.00  85.00   0.50   27.00    --  105.75 -94.00 -90.00   82
 17  \w     35.00 111.00   0.50   27.00    --  105.75-125.00   0.00  152
 18  \w     45.00  71.00   0.50   27.00    --  105.75 -61.00 120.00   52
 19  \w     40.00 106.00   0.50   27.00    --  105.75 -77.00  90.00  132
 20  \w     38.00 108.00   0.50   27.00    --  105.75-107.00 103.59  140
 21  \w     68.00 107.00   0.50   27.00    --  105.75   0.00 -60.00   78
 22  \w    105.00 177.00   0.50   27.00    --  105.75  30.00 -90.00  144
 23  \w     57.00  93.00   0.50   27.00    --  105.75   0.00 -90.00   72
 24  \w     58.00 112.00   0.50   27.00    --  105.75   0.00-150.00  108
 25  \w     39.00  71.00   0.50   27.00    --  105.75-111.00-123.03   64
 26  \w     40.00 109.00   0.50   27.00    --  105.75-114.00 -98.45  138
 27  \w     35.00 110.00   0.50   27.00    --  105.75-125.00-150.00  150
 28  \w     16.00  57.00   0.50    7.00    --   50.30   0.00-180.00   82
 29  \w    -23.00  20.00   0.50    7.00    --  -50.24  19.00-120.00   86
 30  \w    -68.00 -13.00   0.50   27.00    --  -84.25  61.00 -60.00  110
 31  \w   -118.00 -54.00   0.50    7.00    --  -50.24 -52.00  -9.00  128
 32  \w    -52.00  15.00   0.50    7.00    --  -50.24  52.00 136.00  134
 33  \w    -49.00 -12.00   0.50   27.00    --  -84.25  52.00 136.00   74
 34  \w   -121.00 -85.00   0.50    7.00    --  -50.24-125.00 -60.00   72
 35  \w   -150.00 -75.00   0.50   27.00    --  -84.25 -52.00  -9.00  150
;
_diffrn_measurement_device 'four-circle diffractometer'
_diffrn_measurement_device_type 'XtaLAB Synergy, Dualflex, HyPix'
_diffrn_measurement_method '\w scans'
_diffrn_orient_matrix_type 'CrysAlisPro convention (1999,Acta A55,543-557)'
_diffrn_orient_matrix_UB_11 -0.0183541000
_diffrn_orient_matrix_UB_12 -0.0828862000
_diffrn_orient_matrix_UB_13 -0.0608530000
_diffrn_orient_matrix_UB_21 0.1126616000
_diffrn_orient_matrix_UB_22 -0.0113889000
_diffrn_orient_matrix_UB_23 0.0262247000
_diffrn_orient_matrix_UB_31 -0.0541958000
_diffrn_orient_matrix_UB_32 -0.0520631000
_diffrn_orient_matrix_UB_33 0.0643430000
_diffrn_radiation_monochromator mirror
_diffrn_radiation_probe x-ray
_diffrn_radiation_type CuK\a
_diffrn_radiation_wavelength 1.54184
_diffrn_reflns_av_R_equivalents 0.0583
_diffrn_reflns_av_unetI/netI 0.0339
_diffrn_reflns_Laue_measured_fraction_full 0.992
_diffrn_reflns_Laue_measured_fraction_max 0.988
_diffrn_reflns_limit_h_max 15
_diffrn_reflns_limit_h_min -15
_diffrn_reflns_limit_k_max 19
_diffrn_reflns_limit_k_min -19
_diffrn_reflns_limit_l_max 20
_diffrn_reflns_limit_l_min -19
_diffrn_reflns_number 42082
_diffrn_reflns_point_group_measured_fraction_full 0.992
_diffrn_reflns_point_group_measured_fraction_max 0.988
_diffrn_reflns_theta_full 67.684
_diffrn_reflns_theta_max 70.058
_diffrn_reflns_theta_min 2.649
_diffrn_source 'micro-focus sealed X-ray tube'
_diffrn_source_type 'PhotonJet (Cu) X-ray Source'
_exptl_absorpt_coefficient_mu 1.149
_exptl_absorpt_correction_T_max 1.00000
_exptl_absorpt_correction_T_min 0.68341
_exptl_absorpt_correction_type multi-scan
_exptl_absorpt_process_details
;
CrysAlisPro 1.171.40.53 (Rigaku Oxford Diffraction, 2019) Empirical 
absorption correction using spherical harmonics, implemented in SCALE3 
ABSPACK scaling algorithm.
;
_exptl_crystal_colour black
_exptl_crystal_density_diffrn 1.192
_exptl_crystal_description block
_exptl_crystal_F_000 1282
_exptl_crystal_recrystallization_method 'Re-crystallisation from solvent: Tetrahydrofuran'
_exptl_crystal_size_max 0.245
_exptl_crystal_size_mid 0.184
_exptl_crystal_size_min 0.056
_refine_diff_density_max 0.741
_refine_diff_density_min -0.460
_refine_diff_density_rms 0.053
_refine_ls_extinction_method none
_refine_ls_goodness_of_fit_ref 1.056
_refine_ls_hydrogen_treatment constr
_refine_ls_matrix_type full
_refine_ls_number_parameters 935
_refine_ls_number_reflns 12455
_refine_ls_number_restraints 586
_refine_ls_restrained_S_all 1.087
_refine_ls_R_factor_all 0.0680
_refine_ls_R_factor_gt 0.0601
_refine_ls_shift/su_max 0.000
_refine_ls_shift/su_mean 0.000
_refine_ls_structure_factor_coef Fsqd
_refine_ls_weighting_details 'w=1/[\s^2^(Fo^2^)+(0.1050P)^2^+1.2153P] where P=(Fo^2^+2Fc^2^)/3'
_refine_ls_weighting_scheme calc
_refine_ls_wR_factor_gt 0.1716
_refine_ls_wR_factor_ref 0.1818
_reflns_Friedel_coverage 0.000
_reflns_number_gt 10489
_reflns_number_total 12455
_reflns_threshold_expression 'I > 2\s(I)'
_twin_special_details
;
Component 2 rotated by 17.5012\% 
 around [-0.77 -0.50 0.40] (reciprocal) or [-0.89 -0.44 0.15] (direct)
;
_cod_data_source_file d1sc02409d2.cif
_cod_data_source_block cmpd_1K1
_cod_database_code 1564258
_shelx_shelxl_version_number 2018/3
_chemical_oxdiff_usercomment jxq2-27
_shelx_space_group_comment
;
The symmetry employed for this shelxl refinement is uniquely defined
by the following loop, which should always be used as a source of
symmetry information in preference to the above space-group names.
They are only intended as comments.
;
_shelx_estimated_absorpt_t_max 0.938
_shelx_estimated_absorpt_t_min 0.766
_diffrn_oxdiff_digest_frames
;
019ff81479cd11082f70f10a9a0a2d755103640fffd
;
_olex2_refinement_description
;
1. Fixed Uiso
 At 1.2 times of:
  All C(H) groups, All C(H,H) groups
 At 1.5 times of:
  All C(H,H,H) groups
2. Restrained distances
 C9B_1-C10B_1 = C7B_1-C8B_1 = C9A_1-C10A_1 = C7A_1-C8A_1 = C8A_1-C9A_1 = C8B_1-
 C9B_1
 1.52 with sigma of 0.01
 O4A_1-C7A_1 = O4A_1-C10A_1 = O4B_1-C7B_1 = O4B_1-C10B_1
 1.43 with sigma of 0.01
 O4A_1-C8A_1 = O4A_1-C9A_1 = O4B_1-C8B_1 = O4B_1-C9B_1
 2.37 with sigma of 0.01
 C7A_1-C10A_1 = C7B_1-C10B_1
 2.33 with sigma of 0.01
 C8A_1-C10A_1 = C7A_1-C9A_1 = C7B_1-C9B_1 = C8B_1-C10B_1
 2.36 with sigma of 0.01
 C1A_3-C2A_3 = C2A_3-C3A_3 = C3A_3-C4A_3
 1.52 with sigma of 0.01
 C3A_3-O1A_3 = O1A_3-C2A_3
 2.37 with sigma of 0.01
 C1A_3-C3A_3 = C2A_3-C4A_3
 2.36 with sigma of 0.01
 C1A_3-O1A_3 = O1A_3-C4A_3
 1.43 with sigma of 0.01
 C1A_3-C4A_3
 2.33 with sigma of 0.01
 C3B_3-C5B_3 = C4B_3-C1B_3
 2.36 with sigma of 0.01
 O2B_3-C4B_3 = O2B_3-C5B_3
 2.37 with sigma of 0.01
 C1B_3-O2B_3 = O2B_3-C3B_3
 1.43 with sigma of 0.01
 C3B_3-C4B_3 = C4B_3-C5B_3 = C5B_3-C1B_3
 1.52 with sigma of 0.01
 C1B_3-C3B_3
 2.33 with sigma of 0.01
 O1C_3-C2C_3 = C5C_3-O1C_3
 1.43 with sigma of 0.01
 C2C_3-C3C_3 = C3C_3-C4C_3 = C4C_3-C5C_3
 1.52 with sigma of 0.01
 O1C_3-C3C_3 = C4C_3-O1C_3
 2.37 with sigma of 0.01
 C2C_3-C4C_3 = C3C_3-C5C_3 = C2C_3-C5C_3
 2.36 with sigma of 0.01
 C2C_3-C5C_3
 2.33 with sigma of 0.01
3. Uiso/Uaniso restraints and constraints
O4A_1 \\sim C7A_1 \\sim C8A_1 \\sim C9A_1 \\sim C10A_1 \\sim O4B_1 \\sim C8B_1
\\sim C7B_1 \\sim C9B_1 \\sim C10B_1: within 2A with sigma of 0.003 and sigma
for terminal atoms of 0.006
C9A_2 \\sim C9B_2: within 2A with sigma of 0.003 and sigma for terminal atoms
of 0.006
C1A_3 \\sim C2A_3 \\sim O1A_3 \\sim C4A_3 \\sim C3A_3 \\sim C5B_3 \\sim C1B_3
\\sim O2B_3 \\sim C3B_3 \\sim C4B_3 \\sim C4C_3 \\sim O1C_3 \\sim C2C_3 \\sim
C3C_3 \\sim C5C_3: within 2A with sigma of 0.008 and sigma for terminal atoms
of 0.016
4. Others
 1*[Sof(C1A)+Sof(H1AA)+Sof(H1AB)+Sof(C2A)+Sof(H2AA)+Sof(H2AB)+Sof(O1A)+
 Sof(C4A)+Sof(H4A1)+Sof(H4A2)+Sof(C3A)+Sof(H3A1)+Sof(H3A2)]+1*[Sof(C5B)+
 Sof(H5B1)+Sof(H5B2)+Sof(C1B)+Sof(H1BA)+Sof(H1BB)+Sof(O2B)+Sof(C3B)+Sof(H3BA)+
 Sof(H3BB)+Sof(C4B)+Sof(H4B1)+Sof(H4B2)]+1*[Sof(C4C)+Sof(H4CA)+Sof(H4CB)+
 Sof(O1C)+Sof(C2C)+Sof(H2CA)+Sof(H2CB)+Sof(C3C)+Sof(H3CA)+Sof(H3CB)+Sof(C5C)+
 Sof(H5CA)+Sof(H5CB)]=1 with esd of 0.0001
 Sof(C1A)=Sof(H1AA)=Sof(H1AB)=Sof(C2A)=Sof(H2AA)=Sof(H2AB)=Sof(O1A)=Sof(C4A)=
 Sof(H4A1)=Sof(H4A2)=Sof(C3A)=Sof(H3A1)=Sof(H3A2)=FVAR(1)
 Sof(C5B)=Sof(H5B1)=Sof(H5B2)=Sof(C1B)=Sof(H1BA)=Sof(H1BB)=Sof(O2B)=Sof(C3B)=
 Sof(H3BA)=Sof(H3BB)=Sof(C4B)=Sof(H4B1)=Sof(H4B2)=FVAR(2)
 Sof(C4C)=Sof(H4CA)=Sof(H4CB)=Sof(O1C)=Sof(C2C)=Sof(H2CA)=Sof(H2CB)=Sof(C3C)=
 Sof(H3CA)=Sof(H3CB)=Sof(C5C)=Sof(H5CA)=Sof(H5CB)=FVAR(3)
 Sof(C9B)=Sof(H9BA)=Sof(H9BB)=1-FVAR(4)
 Sof(C9A)=Sof(H9AA)=Sof(H9AB)=FVAR(4)
 Sof(O4B)=Sof(C8B)=Sof(H8BA)=Sof(H8BB)=Sof(C7B)=Sof(H7BA)=Sof(H7BB)=Sof(C9B)=
 Sof(H9BA)=Sof(H9BB)=Sof(C10B)=Sof(H10C)=Sof(H10D)=1-FVAR(5)
 Sof(O4A)=Sof(C7A)=Sof(H7AA)=Sof(H7AB)=Sof(C8A)=Sof(H8AA)=Sof(H8AB)=Sof(C9A)=
 Sof(H9AA)=Sof(H9AB)=Sof(C10A)=Sof(H10A)=Sof(H10B)=FVAR(5)
5.a Secondary CH2 refined with riding coordinates:
 C1(H1A,H1AB), C2(H2A,H2AB), C3(H3A,H3AB), C7A(H7AA,H7AB), C8A(H8AA,H8AB),
 C9A(H9AA,H9AB), C10A(H10A,H10B), C8B(H8BA,H8BB), C7B(H7BA,H7BB), C9B(H9BA,
 H9BB), C10B(H10C,H10D), C5(H5A,H5AB), C6(H6A,H6AB), C4(H4A,H4AB), C1(H1A,H1AB),
  C2(H2A,H2AB), C3(H3A,H3AB), C5(H5A,H5AB), C6(H6A,H6AB), C7(H7A,H7AB),
 C9A(H9AA,H9AB), C9B(H9BA,H9BB), C4(H4A,H4AB), C1A(H1AA,H1AB), C2A(H2AA,H2AB),
 C4A(H4A1,H4A2), C3A(H3A1,H3A2), C5B(H5B1,H5B2), C1B(H1BA,H1BB), C3B(H3BA,H3BB),
  C4B(H4B1,H4B2), C4C(H4CA,H4CB), C2C(H2CA,H2CB), C3C(H3CA,H3CB), C5C(H5CA,H5CB)
5.b Aromatic/amide H refined with riding coordinates:
 C2(H2), C3(H3), C5(H5), C6(H6), C9(H9), C10(H10), C24(H24), C12(H12),
 C13(H13), C16(H16), C17(H17), C18(H18), C22(H22), C21(H21), C25(H25), C27(H27),
  C29(H29), C30(H30), C37(H37), C35(H35), C46(H46), C44(H44)
5.c Idealised Me refined as rotating group:
 C7(H7A,H7B,H7C), C14(H14A,H14B,H14C), C39(H39A,H39B,H39C), C50(H50A,H50B,
 H50C), C49(H49A,H49B,H49C), C48(H48A,H48B,H48C), C41(H41A,H41B,H41C), C40(H40A,
 H40B,H40C)
;
_olex2_date_sample_data_collection 2019-08-06
_olex2_date_sample_submission 2019-08-05
_olex2_exptl_crystal_mounting_method
;
The crystal was immersed in a film of perfluoropolyether oil, mounted on a 
 polyimide microloop (MicroMounts of MiTeGen) and transferred to stream of cold 
 nitrogen (Oxford Cryostream 800).'
;
_olex2_submission_original_sample_id jxq2-27
_olex2_submission_special_instructions 'No special instructions were received'
_oxdiff_exptl_absorpt_empirical_details
;
Empirical correction (ABSPACK) includes:
- Absorption correction using spherical harmonics
- Frame scaling
;
_oxdiff_exptl_absorpt_empirical_full_max 1.424
_oxdiff_exptl_absorpt_empirical_full_min 0.696
_oxdiff_twin_integration_method simultaneous
_oxdiff_twin_items 2

loop_
_space_group_symop_operation_xyz
'x, y, z'
'-x, -y, -z'

loop_
_atom_site_label
_atom_site_type_symbol
_atom_site_fract_x
_atom_site_fract_y
_atom_site_fract_z
_atom_site_U_iso_or_equiv
_atom_site_adp_type
_atom_site_occupancy
_atom_site_site_symmetry_order
_atom_site_calc_flag
_atom_site_refinement_flags_posn
_atom_site_refinement_flags_adp
_atom_site_refinement_flags_occupancy
_atom_site_disorder_assembly
_atom_site_disorder_group
C1 C 0.97100(16) 0.37377(13) 0.29318(13) 0.0408(4) Uani 1 1 d . . . . .
N1 N 1.00570(13) 0.43435(11) 0.24224(12) 0.0430(4) Uani 1 1 d . . . . .
B1 B 0.48075(18) 0.85128(15) 0.21648(13) 0.0362(4) Uani 1 1 d . . . . .
C2 C 0.86410(19) 0.35344(18) 0.31637(16) 0.0581(6) Uani 1 1 d . . . . .
H2 H 0.812570 0.381116 0.297509 0.070 Uiso 1 1 calc R U . . .
C23 C 0.92078(15) 0.72604(13) 0.32367(12) 0.0382(4) Uani 1 1 d . . . . .
C3 C 0.8312(2) 0.2932(2) 0.3668(2) 0.0775(9) Uani 1 1 d . . . . .
H3 H 0.757421 0.281279 0.382384 0.093 Uiso 1 1 calc R U . . .
C4 C 0.9019(2) 0.24984(17) 0.39522(15) 0.0626(7) Uani 1 1 d . . . . .
C5 C 1.0086(2) 0.27190(15) 0.37341(15) 0.0571(6) Uani 1 1 d . . . . .
H5 H 1.059813 0.244313 0.392927 0.069 Uiso 1 1 calc R U . . .
C6 C 1.04445(19) 0.33261(15) 0.32421(16) 0.0525(6) Uani 1 1 d . . . . .
H6 H 1.119316 0.346600 0.311302 0.063 Uiso 1 1 calc R U . . .
C7 C 0.8599(4) 0.1797(2) 0.4452(2) 0.0918(11) Uani 1 1 d . . . . .
H7A H 0.921913 0.167975 0.473416 0.138 Uiso 1 1 calc R U . . .
H7B H 0.820336 0.127603 0.410132 0.138 Uiso 1 1 calc R U . . .
H7C H 0.810217 0.198045 0.484378 0.138 Uiso 1 1 calc R U . . .
C8 C 1.09741(16) 0.43300(14) 0.19292(14) 0.0440(5) Uani 1 1 d . . . . .
C9 C 1.11072(18) 0.35825(15) 0.14784(16) 0.0525(6) Uani 1 1 d . . . . .
H9 H 1.060307 0.305262 0.151201 0.063 Uiso 1 1 calc R U . . .
C19 C 0.84318(14) 0.59853(12) 0.22412(12) 0.0343(4) Uani 1 1 d . . . . .
C10 C 1.1981(2) 0.36098(18) 0.09764(17) 0.0587(6) Uani 1 1 d . . . . .
H10 H 1.206699 0.309447 0.067092 0.070 Uiso 1 1 calc R U . . .
C24 C 0.93073(17) 0.81420(14) 0.35275(13) 0.0438(5) Uani 1 1 d . . . . .
H24 H 0.990667 0.844723 0.388644 0.053 Uiso 1 1 calc R U . . .
C11 C 1.27284(18) 0.43751(19) 0.09135(16) 0.0573(6) Uani 1 1 d . . . . .
C12 C 1.25818(17) 0.51206(17) 0.13645(16) 0.0545(6) Uani 1 1 d . . . . .
H12 H 1.308240 0.565104 0.132707 0.065 Uiso 1 1 calc R U . . .
C13 C 1.17157(17) 0.51028(15) 0.18689(15) 0.0479(5) Uani 1 1 d . . . . .
H13 H 1.162884 0.561840 0.217333 0.057 Uiso 1 1 calc R U . . .
C14 C 1.3695(2) 0.4405(2) 0.03851(19) 0.0734(9) Uani 1 1 d . . . . .
H14A H 1.378940 0.489751 0.009931 0.110 Uiso 1 1 calc R U . . .
H14B H 1.356055 0.387762 -0.000351 0.110 Uiso 1 1 calc R U . . .
H14C H 1.435977 0.445843 0.071726 0.110 Uiso 1 1 calc R U . . .
C15 C 0.92792(15) 0.47690(13) 0.21318(13) 0.0390(4) Uani 1 1 d . . . . .
C16 C 0.86918(16) 0.44135(13) 0.14212(13) 0.0415(4) Uani 1 1 d . . . . .
H16 H 0.874363 0.386915 0.115842 0.050 Uiso 1 1 calc R U . . .
C17 C 0.80176(16) 0.48541(13) 0.10854(13) 0.0404(4) Uani 1 1 d . . . . .
H17 H 0.764298 0.462470 0.057954 0.048 Uiso 1 1 calc R U . . .
C18 C 0.78981(14) 0.56208(13) 0.14895(12) 0.0361(4) Uani 1 1 d . . . . .
H18 H 0.743972 0.591373 0.125286 0.043 Uiso 1 1 calc R U . . .
C20 C 0.91897(14) 0.55624(13) 0.25529(12) 0.0361(4) Uani 1 1 d . . . . .
C22 C 0.99402(15) 0.68171(14) 0.35270(12) 0.0396(4) Uani 1 1 d . . . . .
H22 H 1.047563 0.711017 0.393955 0.048 Uiso 1 1 calc R U . . .
C21 C 0.98979(15) 0.59878(14) 0.32330(12) 0.0397(4) Uani 1 1 d . . . . .
H21 H 1.034069 0.569070 0.348056 0.048 Uiso 1 1 calc R U . . .
C26 C 0.75945(16) 0.81013(13) 0.28185(12) 0.0380(4) Uani 1 1 d . . . . .
C25 C 0.85644(17) 0.85547(13) 0.33029(13) 0.0440(5) Uani 1 1 d . . . . .
H25 H 0.868700 0.915385 0.346854 0.053 Uiso 1 1 calc R U . . .
C28 C 0.57487(15) 0.80825(13) 0.22635(11) 0.0353(4) Uani 1 1 d . . . . .
C27 C 0.67741(16) 0.85095(13) 0.26671(12) 0.0382(4) Uani 1 1 d . . . . .
H27 H 0.690898 0.910747 0.284413 0.046 Uiso 1 1 calc R U . . .
C29 C 0.56269(15) 0.71842(13) 0.20195(11) 0.0347(4) Uani 1 1 d . . . . .
H29 H 0.494780 0.685648 0.176551 0.042 Uiso 1 1 calc R U . . .
C30 C 0.64296(14) 0.67701(12) 0.21303(11) 0.0336(4) Uani 1 1 d . . . . .
H30 H 0.629025 0.617344 0.194452 0.040 Uiso 1 1 calc R U . . .
C32 C 0.83456(14) 0.68142(12) 0.26614(11) 0.0343(4) Uani 1 1 d . . . . .
C31 C 0.74738(15) 0.72081(12) 0.25177(11) 0.0341(4) Uani 1 1 d . . . . .
C34 C 0.48668(16) 1.01221(13) 0.20615(12) 0.0380(4) Uani 1 1 d . . . . .
C33 C 0.49394(16) 0.94901(13) 0.25470(12) 0.0381(4) Uani 1 1 d . . . . .
C37 C 0.5282(2) 1.06445(16) 0.36880(13) 0.0510(5) Uani 1 1 d . . . . .
H37 H 0.543396 1.081891 0.424823 0.061 Uiso 1 1 calc R U . . .
C36 C 0.52040(19) 1.12577(15) 0.32146(13) 0.0472(5) Uani 1 1 d . . . . .
C35 C 0.50014(17) 1.09743(14) 0.23975(13) 0.0419(4) Uani 1 1 d . . . . .
H35 H 0.495278 1.137840 0.205452 0.050 Uiso 1 1 calc R U . . .
C39 C 0.5191(2) 0.91878(17) 0.39768(14) 0.0569(6) Uani 1 1 d . . . . .
H39A H 0.584744 0.942005 0.433484 0.085 Uiso 1 1 calc R U . . .
H39B H 0.521631 0.862521 0.369118 0.085 Uiso 1 1 calc R U . . .
H39C H 0.453588 0.913057 0.429264 0.085 Uiso 1 1 calc R U . . .
C38 C 0.51488(19) 0.97859(15) 0.33776(13) 0.0457(5) Uani 1 1 d . . . . .
C50 C 0.26747(18) 0.81896(16) 0.29943(13) 0.0475(5) Uani 1 1 d . . . . .
H50A H 0.297118 0.881041 0.305624 0.071 Uiso 1 1 calc R U . . .
H50B H 0.312057 0.794290 0.332814 0.071 Uiso 1 1 calc R U . . .
H50C H 0.191672 0.806431 0.316159 0.071 Uiso 1 1 calc R U . . .
C49 C 0.05910(16) 0.63353(15) 0.05745(15) 0.0475(5) Uani 1 1 d . . . . .
H49A H 0.002218 0.629704 0.096823 0.071 Uiso 1 1 calc R U . . .
H49B H 0.070160 0.576417 0.039322 0.071 Uiso 1 1 calc R U . . .
H49C H 0.036156 0.656711 0.011487 0.071 Uiso 1 1 calc R U . . .
C48 C 0.45748(16) 0.77180(14) 0.03703(12) 0.0403(4) Uani 1 1 d . . . . .
H48A H 0.523432 0.803638 0.069798 0.060 Uiso 1 1 calc R U . . .
H48B H 0.444985 0.803904 -0.005513 0.060 Uiso 1 1 calc R U . . .
H48C H 0.467350 0.715840 0.013002 0.060 Uiso 1 1 calc R U . . .
C47 C 0.35959(15) 0.75949(12) 0.08926(12) 0.0352(4) Uani 1 1 d . . . . .
C46 C 0.25988(15) 0.70985(12) 0.05290(12) 0.0366(4) Uani 1 1 d . . . . .
H46 H 0.256500 0.687760 -0.002603 0.044 Uiso 1 1 calc R U . . .
C45 C 0.16531(15) 0.69184(13) 0.09564(13) 0.0388(4) Uani 1 1 d . . . . .
C44 C 0.17281(15) 0.72825(13) 0.17559(13) 0.0393(4) Uani 1 1 d . . . . .
H44 H 0.109447 0.717081 0.206146 0.047 Uiso 1 1 calc R U . . .
C43 C 0.26990(16) 0.78059(13) 0.21264(12) 0.0373(4) Uani 1 1 d . . . . .
C42 C 0.36803(15) 0.79656(12) 0.17071(11) 0.0346(4) Uani 1 1 d . . . . .
C41 C 0.46843(18) 0.98817(14) 0.11648(12) 0.0425(4) Uani 1 1 d . . . . .
H41A H 0.470220 1.039603 0.092334 0.064 Uiso 1 1 calc R U . . .
H41B H 0.396878 0.947560 0.103775 0.064 Uiso 1 1 calc R U . . .
H41C H 0.526320 0.961702 0.095023 0.064 Uiso 1 1 calc R U . . .
C40 C 0.5300(2) 1.21784(16) 0.35744(16) 0.0595(6) Uani 1 1 d . . . . .
H40A H 0.576433 1.255673 0.324734 0.089 Uiso 1 1 calc R U . . .
H40B H 0.562761 1.228453 0.412086 0.089 Uiso 1 1 calc R U . . .
H40C H 0.456879 1.229141 0.358837 0.089 Uiso 1 1 calc R U . . .
K1_1 K 1.000000 1.000000 0.000000 0.0543(2) Uani 1 2 d S . P . .
C1_1 C 0.73300(18) 0.85110(17) -0.0223(2) 0.0625(7) Uani 1 1 d . . . . .
H1A_1 H 0.702163 0.893622 0.011745 0.075 Uiso 1 1 calc R U . . .
H1AB_1 H 0.681703 0.794136 -0.024547 0.075 Uiso 1 1 calc R U . . .
O2_1 O 1.00836(13) 0.91467(11) 0.13108(13) 0.0620(5) Uani 1 1 d . . . . .
C2_1 C 0.8312(2) 0.82735(17) 0.08904(18) 0.0625(7) Uani 1 1 d . . . . .
H2A_1 H 0.782446 0.769463 0.087451 0.075 Uiso 1 1 calc R U . . .
H2AB_1 H 0.800682 0.868327 0.125378 0.075 Uiso 1 1 calc R U . . .
O3_1 O 1.19354(13) 1.03998(12) 0.09891(13) 0.0649(5) Uani 1 1 d . . . . .
C3_1 C 0.9445(2) 0.82880(17) 0.11911(18) 0.0615(7) Uani 1 1 d . . . . .
H3A_1 H 0.940957 0.805398 0.170205 0.074 Uiso 1 1 calc R U . . .
H3AB_1 H 0.978323 0.793061 0.079564 0.074 Uiso 1 1 calc R U . . .
O4A_1 O 0.9207(3) 1.1107(2) 0.1091(2) 0.0738(7) Uani 0.793(6) 1 d D U P A 1
C7A_1 C 0.8434(4) 1.1498(3) 0.0773(3) 0.0751(8) Uani 0.793(6) 1 d D U P A 1
H7AA_1 H 0.805914 1.113679 0.027794 0.090 Uiso 0.793(6) 1 calc R U P A 1
H7AB_1 H 0.881200 1.206406 0.063929 0.090 Uiso 0.793(6) 1 calc R U P A 1
C8A_1 C 0.7636(3) 1.1596(3) 0.1379(3) 0.0763(8) Uani 0.793(6) 1 d D U P A 1
H8AA_1 H 0.689039 1.149600 0.112904 0.092 Uiso 0.793(6) 1 calc R U P A 1
H8AB_1 H 0.783852 1.217328 0.170239 0.092 Uiso 0.793(6) 1 calc R U P A 1
C9A_1 C 0.7704(3) 1.0885(3) 0.1907(3) 0.0713(8) Uani 0.793(6) 1 d D U P A 1
H9AA_1 H 0.747422 1.102683 0.245812 0.086 Uiso 0.793(6) 1 calc R U P A 1
H9AB_1 H 0.725769 1.031466 0.166115 0.086 Uiso 0.793(6) 1 calc R U P A 1
C10A_1 C 0.8900(3) 1.0930(4) 0.1892(3) 0.0730(8) Uani 0.793(6) 1 d D U P A 1
H10A_1 H 0.931469 1.139261 0.230793 0.088 Uiso 0.793(6) 1 calc R U P A 1
H10B_1 H 0.904736 1.038136 0.198625 0.088 Uiso 0.793(6) 1 calc R U P A 1
O4B_1 O 0.8731(10) 1.0712(8) 0.0861(6) 0.0738(10) Uani 0.207(6) 1 d D U P A 2
C8B_1 C 0.7364(11) 1.1378(13) 0.1309(9) 0.0753(11) Uani 0.207(6) 1 d D U P A 2
H8BA_1 H 0.665391 1.094453 0.122260 0.090 Uiso 0.207(6) 1 calc R U P A 2
H8BB_1 H 0.721994 1.195461 0.137441 0.090 Uiso 0.207(6) 1 calc R U P A 2
C7B_1 C 0.8076(13) 1.1263(12) 0.0621(7) 0.0746(10) Uani 0.207(6) 1 d D U P A 2
H7BA_1 H 0.762795 1.099000 0.012300 0.089 Uiso 0.207(6) 1 calc R U P A 2
H7BB_1 H 0.854874 1.181882 0.053175 0.089 Uiso 0.207(6) 1 calc R U P A 2
C9B_1 C 0.7993(13) 1.1269(13) 0.2032(6) 0.0739(10) Uani 0.207(6) 1 d D U P A 2
H9BA_1 H 0.755461 1.081199 0.230488 0.089 Uiso 0.207(6) 1 calc R U P A 2
H9BB_1 H 0.818967 1.180828 0.241676 0.089 Uiso 0.207(6) 1 calc R U P A 2
C10B_1 C 0.9016(12) 1.1028(14) 0.1709(8) 0.0735(10) Uani 0.207(6) 1 d D U P A 2
H10C_1 H 0.965166 1.153173 0.177982 0.088 Uiso 0.207(6) 1 calc R U P A 2
H10D_1 H 0.919530 1.057793 0.198385 0.088 Uiso 0.207(6) 1 calc R U P A 2
C5_1 C 1.1768(2) 1.0136(2) 0.1753(2) 0.0728(8) Uani 1 1 d . . . . .
H5A_1 H 1.134649 1.049187 0.207718 0.087 Uiso 1 1 calc R U . . .
H5AB_1 H 1.248381 1.020919 0.204027 0.087 Uiso 1 1 calc R U . . .
C6_1 C 1.2531(2) 1.12633(18) 0.1042(2) 0.0662(7) Uani 1 1 d . . . . .
H6A_1 H 1.325830 1.134398 0.131520 0.079 Uiso 1 1 calc R U . . .
H6AB_1 H 1.213107 1.164133 0.135959 0.079 Uiso 1 1 calc R U . . .
C4_1 C 1.1154(2) 0.9221(2) 0.1645(2) 0.0727(9) Uani 1 1 d . . . . .
H4A_1 H 1.154306 0.887033 0.128371 0.087 Uiso 1 1 calc R U . . .
H4AB_1 H 1.110236 0.901183 0.216906 0.087 Uiso 1 1 calc R U . . .
O1_1 O 0.83723(12) 0.85015(11) 0.01086(11) 0.0562(4) Uani 1 1 d . . . . .
K1_2 K 0.500000 0.500000 0.500000 0.05184(19) Uani 1 2 d S . P . .
C1_2 C 0.7830(2) 0.4830(2) 0.52711(16) 0.0607(7) Uani 1 1 d . . . . .
H1A_2 H 0.861541 0.507107 0.543241 0.073 Uiso 1 1 calc R U . . .
H1AB_2 H 0.777580 0.446782 0.474081 0.073 Uiso 1 1 calc R U . . .
O2_2 O 0.61310(13) 0.63546(11) 0.43169(9) 0.0509(4) Uani 1 1 d . . . . .
C2_2 C 0.78106(19) 0.60622(18) 0.46889(14) 0.0531(6) Uani 1 1 d . . . . .
H2A_2 H 0.780186 0.573536 0.414541 0.064 Uiso 1 1 calc R U . . .
H2AB_2 H 0.858345 0.632930 0.487347 0.064 Uiso 1 1 calc R U . . .
O3_2 O 0.38181(13) 0.60971(12) 0.44051(9) 0.0538(4) Uani 1 1 d . . . . .
C3_2 C 0.7197(2) 0.67354(18) 0.46669(14) 0.0545(6) Uani 1 1 d . . . . .
H3A_2 H 0.714758 0.702509 0.521795 0.065 Uiso 1 1 calc R U . . .
H3AB_2 H 0.758999 0.716890 0.434910 0.065 Uiso 1 1 calc R U . . .
O4_2 O 0.48418(14) 0.42727(12) 0.34042(11) 0.0600(4) Uani 1 1 d . . . . .
C5_2 C 0.4434(2) 0.65139(17) 0.38148(14) 0.0525(6) Uani 1 1 d . . . . .
H5A_2 H 0.405919 0.692586 0.363077 0.063 Uiso 1 1 calc R U . . .
H5AB_2 H 0.449432 0.608740 0.334677 0.063 Uiso 1 1 calc R U . . .
C6_2 C 0.2720(2) 0.5693(2) 0.41233(16) 0.0597(6) Uani 1 1 d . . . . .
H6A_2 H 0.271626 0.532169 0.360371 0.072 Uiso 1 1 calc R U . . .
H6AB_2 H 0.232074 0.613085 0.404160 0.072 Uiso 1 1 calc R U . . .
C7_2 C 0.3939(2) 0.3869(2) 0.2852(2) 0.0718(8) Uani 1 1 d . . . . .
H7A_2 H 0.358927 0.430050 0.267878 0.086 Uiso 1 1 calc R U . . .
H7AB_2 H 0.338477 0.345850 0.310352 0.086 Uiso 1 1 calc R U . . .
C8_2 C 0.4386(2) 0.34155(17) 0.21551(16) 0.0574(6) Uani 1 1 d . . . . .
H8A_2 H 0.387527 0.324683 0.167560 0.069 Uiso 1 1 calc R U . B 1
H8AB_2 H 0.464012 0.291827 0.228319 0.069 Uiso 1 1 calc R U . B 1
C10_2 C 0.5808(2) 0.44416(17) 0.29633(17) 0.0616(6) Uani 1 1 d . . . . .
H10A_2 H 0.630539 0.408205 0.307904 0.074 Uiso 1 1 calc R U . C 1
H10B_2 H 0.620766 0.505181 0.307959 0.074 Uiso 1 1 calc R U . C 1
C9A_2 C 0.5331(8) 0.4199(7) 0.2095(5) 0.0642(16) Uani 0.401(12) 1 d . U P D 1
H9AA_2 H 0.588050 0.405050 0.172257 0.077 Uiso 0.401(12) 1 calc R U P D 1
H9AB_2 H 0.505836 0.466801 0.191936 0.077 Uiso 0.401(12) 1 calc R U P D 1
C9B_2 C 0.5620(5) 0.3867(5) 0.2157(4) 0.0636(13) Uani 0.599(12) 1 d . U P D 2
H9BA_2 H 0.608021 0.344999 0.211924 0.076 Uiso 0.599(12) 1 calc R U P D 2
H9BB_2 H 0.577376 0.420475 0.171136 0.076 Uiso 0.599(12) 1 calc R U P D 2
C4_2 C 0.5552(2) 0.69737(16) 0.41661(14) 0.0528(5) Uani 1 1 d . . . . .
H4A_2 H 0.595107 0.733486 0.378855 0.063 Uiso 1 1 calc R U . . .
H4AB_2 H 0.549268 0.734818 0.467235 0.063 Uiso 1 1 calc R U . . .
O1_2 O 0.73002(13) 0.55037(12) 0.52253(9) 0.0534(4) Uani 1 1 d . . . . .
C1A_3 C 1.0706(6) 1.0551(6) 0.3716(5) 0.0804(16) Uani 0.375(2) 1 d D U P E 1
H1AA_3 H 1.057376 1.003847 0.329891 0.096 Uiso 0.375(2) 1 calc R U P E 1
H1AB_3 H 1.009078 1.082728 0.368367 0.096 Uiso 0.375(2) 1 calc R U P E 1
C2A_3 C 1.0809(6) 1.0305(6) 0.4542(5) 0.0837(16) Uani 0.375(2) 1 d D U P E 1
H2AA_3 H 1.026031 0.977296 0.460397 0.100 Uiso 0.375(2) 1 calc R U P E 1
H2AB_3 H 1.074327 1.076944 0.497323 0.100 Uiso 0.375(2) 1 calc R U P E 1
O1A_3 O 1.1693(5) 1.1116(4) 0.3612(4) 0.0778(13) Uani 0.375(2) 1 d D U P E 1
C4A_3 C 1.2575(5) 1.0833(5) 0.4065(6) 0.0660(14) Uani 0.375(2) 1 d D U P E 1
H4A1_3 H 1.305850 1.060108 0.368243 0.079 Uiso 0.375(2) 1 calc R U P E 1
H4A2_3 H 1.303123 1.132640 0.443115 0.079 Uiso 0.375(2) 1 calc R U P E 1
C3A_3 C 1.2010(7) 1.0172(7) 0.4525(7) 0.0758(15) Uani 0.375(2) 1 d D U P E 1
H3A1_3 H 1.234888 1.026049 0.507302 0.091 Uiso 0.375(2) 1 calc R U P E 1
H3A2_3 H 1.201648 0.959230 0.425291 0.091 Uiso 0.375(2) 1 calc R U P E 1
C5B_3 C 1.1233(5) 0.9757(4) 0.4511(4) 0.0615(12) Uani 0.482(3) 1 d D U P F 2
H5B1_3 H 1.088131 0.972862 0.503118 0.074 Uiso 0.482(3) 1 calc R U P F 2
H5B2_3 H 1.105102 0.917648 0.419246 0.074 Uiso 0.482(3) 1 calc R U P F 2
C1B_3 C 1.0853(5) 1.0369(4) 0.4070(5) 0.0708(12) Uani 0.482(3) 1 d D U P F 2
H1BA_3 H 1.077232 1.015029 0.348792 0.085 Uiso 0.482(3) 1 calc R U P F 2
H1BB_3 H 1.013035 1.043688 0.425435 0.085 Uiso 0.482(3) 1 calc R U P F 2
O2B_3 O 1.1672(4) 1.1206(3) 0.4223(4) 0.0838(12) Uani 0.482(3) 1 d D U P F 2
C3B_3 C 1.2618(5) 1.0999(4) 0.4608(5) 0.0781(13) Uani 0.482(3) 1 d D U P F 2
H3BA_3 H 1.327982 1.117709 0.430314 0.094 Uiso 0.482(3) 1 calc R U P F 2
H3BB_3 H 1.276135 1.131760 0.515993 0.094 Uiso 0.482(3) 1 calc R U P F 2
C4B_3 C 1.2397(4) 1.0078(3) 0.4634(4) 0.0611(12) Uani 0.482(3) 1 d D U P F 2
H4B1_3 H 1.277968 0.979690 0.420704 0.073 Uiso 0.482(3) 1 calc R U P F 2
H4B2_3 H 1.264872 0.997294 0.515929 0.073 Uiso 0.482(3) 1 calc R U P F 2
C4C_3 C 1.2375(18) 1.1031(9) 0.3733(11) 0.075(2) Uani 0.144(2) 1 d D U P G 3
H4CA_3 H 1.225533 1.133427 0.328470 0.090 Uiso 0.144(2) 1 calc R U P G 3
H4CB_3 H 1.317101 1.115705 0.387015 0.090 Uiso 0.144(2) 1 calc R U P G 3
O1C_3 O 1.1390(14) 0.9779(8) 0.4219(9) 0.0695(18) Uani 0.144(2) 1 d D U P G 3
C2C_3 C 1.1664(18) 1.0493(11) 0.4879(7) 0.0785(17) Uani 0.144(2) 1 d D U P G 3
H2CA_3 H 1.236988 1.051517 0.515768 0.094 Uiso 0.144(2) 1 calc R U P G 3
H2CB_3 H 1.108268 1.044763 0.527137 0.094 Uiso 0.144(2) 1 calc R U P G 3
C3C_3 C 1.175(2) 1.1286(9) 0.4462(12) 0.0802(18) Uani 0.144(2) 1 d D U P G 3
H3CA_3 H 1.101484 1.135283 0.430453 0.096 Uiso 0.144(2) 1 calc R U P G 3
H3CB_3 H 1.216407 1.181645 0.480038 0.096 Uiso 0.144(2) 1 calc R U P G 3
C5C_3 C 1.1890(14) 1.0084(9) 0.3523(8) 0.0647(17) Uani 0.144(2) 1 d D U P G 3
H5CA_3 H 1.133408 0.996776 0.307350 0.078 Uiso 0.144(2) 1 calc R U P G 3
H5CB_3 H 1.247108 0.978953 0.335531 0.078 Uiso 0.144(2) 1 calc R U P G 3

loop_
_atom_site_aniso_label
_atom_site_aniso_U_11
_atom_site_aniso_U_22
_atom_site_aniso_U_33
_atom_site_aniso_U_23
_atom_site_aniso_U_13
_atom_site_aniso_U_12
C1 0.0370(10) 0.0387(10) 0.0495(11) 0.0137(9) -0.0037(8) 0.0107(8)
N1 0.0307(8) 0.0448(9) 0.0630(11) 0.0253(8) 0.0058(7) 0.0175(7)
B1 0.0359(10) 0.0422(12) 0.0367(10) 0.0144(9) 0.0043(8) 0.0166(9)
C2 0.0429(12) 0.0752(17) 0.0679(15) 0.0387(13) 0.0081(10) 0.0201(11)
C23 0.0281(9) 0.0448(11) 0.0452(10) 0.0166(9) -0.0004(7) 0.0102(8)
C3 0.0570(15) 0.101(2) 0.086(2) 0.0567(19) 0.0159(14) 0.0169(15)
C4 0.0796(18) 0.0562(15) 0.0510(13) 0.0245(11) -0.0088(12) 0.0055(13)
C5 0.0685(15) 0.0416(12) 0.0614(14) 0.0148(10) -0.0222(12) 0.0113(11)
C6 0.0442(12) 0.0448(12) 0.0728(15) 0.0227(11) -0.0103(10) 0.0117(9)
C7 0.127(3) 0.078(2) 0.0663(18) 0.0411(16) -0.0085(18) 0.000(2)
C8 0.0303(9) 0.0484(12) 0.0632(13) 0.0263(10) 0.0050(9) 0.0183(8)
C9 0.0368(11) 0.0478(12) 0.0814(16) 0.0237(12) 0.0096(10) 0.0184(9)
C19 0.0237(8) 0.0397(10) 0.0450(10) 0.0186(8) 0.0047(7) 0.0111(7)
C10 0.0461(12) 0.0651(15) 0.0793(17) 0.0248(13) 0.0135(11) 0.0328(11)
C24 0.0365(10) 0.0438(11) 0.0501(11) 0.0120(9) -0.0103(8) 0.0056(8)
C11 0.0376(11) 0.0809(17) 0.0717(15) 0.0416(14) 0.0099(10) 0.0319(11)
C12 0.0323(10) 0.0648(15) 0.0769(16) 0.0422(13) 0.0029(10) 0.0135(10)
C13 0.0372(10) 0.0498(12) 0.0650(13) 0.0269(10) 0.0030(9) 0.0159(9)
C14 0.0446(13) 0.116(2) 0.0836(19) 0.0561(18) 0.0206(12) 0.0417(15)
C15 0.0279(9) 0.0435(11) 0.0533(11) 0.0220(9) 0.0070(8) 0.0145(8)
C16 0.0346(9) 0.0392(10) 0.0566(12) 0.0149(9) 0.0078(8) 0.0155(8)
C17 0.0323(9) 0.0435(11) 0.0488(11) 0.0119(9) 0.0014(8) 0.0133(8)
C18 0.0268(8) 0.0402(10) 0.0472(10) 0.0162(8) 0.0039(7) 0.0135(7)
C20 0.0270(8) 0.0423(10) 0.0453(10) 0.0194(8) 0.0049(7) 0.0127(7)
C22 0.0270(9) 0.0498(12) 0.0455(10) 0.0191(9) -0.0017(7) 0.0094(8)
C21 0.0275(9) 0.0518(12) 0.0475(11) 0.0238(9) 0.0030(7) 0.0151(8)
C26 0.0351(9) 0.0380(10) 0.0433(10) 0.0118(8) -0.0031(8) 0.0107(8)
C25 0.0440(11) 0.0356(10) 0.0523(12) 0.0090(9) -0.0093(9) 0.0088(8)
C28 0.0330(9) 0.0397(10) 0.0385(9) 0.0133(8) 0.0017(7) 0.0145(8)
C27 0.0394(10) 0.0355(10) 0.0430(10) 0.0091(8) -0.0028(8) 0.0140(8)
C29 0.0272(8) 0.0401(10) 0.0399(9) 0.0112(8) 0.0010(7) 0.0109(7)
C30 0.0286(8) 0.0337(9) 0.0410(9) 0.0098(7) 0.0015(7) 0.0102(7)
C32 0.0266(8) 0.0375(10) 0.0420(10) 0.0150(8) 0.0015(7) 0.0090(7)
C31 0.0301(9) 0.0371(10) 0.0392(9) 0.0133(8) 0.0013(7) 0.0119(7)
C34 0.0347(9) 0.0448(11) 0.0412(10) 0.0138(8) 0.0027(7) 0.0179(8)
C33 0.0363(9) 0.0449(11) 0.0397(10) 0.0118(8) 0.0030(8) 0.0193(8)
C37 0.0664(14) 0.0544(13) 0.0384(11) 0.0067(9) 0.0006(10) 0.0270(11)
C36 0.0544(12) 0.0454(12) 0.0475(11) 0.0090(9) 0.0039(9) 0.0224(10)
C35 0.0433(11) 0.0429(11) 0.0466(11) 0.0153(9) 0.0026(8) 0.0194(9)
C39 0.0844(18) 0.0582(14) 0.0391(11) 0.0130(10) -0.0004(11) 0.0353(13)
C38 0.0542(12) 0.0499(12) 0.0410(10) 0.0131(9) 0.0016(9) 0.0247(10)
C50 0.0438(11) 0.0625(14) 0.0454(11) 0.0193(10) 0.0114(9) 0.0241(10)
C49 0.0313(10) 0.0496(12) 0.0639(13) 0.0181(10) 0.0063(9) 0.0085(9)
C48 0.0320(9) 0.0468(11) 0.0432(10) 0.0078(8) 0.0057(8) 0.0110(8)
C47 0.0309(9) 0.0357(9) 0.0451(10) 0.0150(8) 0.0057(7) 0.0146(7)
C46 0.0323(9) 0.0366(10) 0.0452(10) 0.0136(8) 0.0043(8) 0.0125(7)
C45 0.0304(9) 0.0386(10) 0.0545(11) 0.0205(9) 0.0053(8) 0.0140(8)
C44 0.0316(9) 0.0441(11) 0.0519(11) 0.0245(9) 0.0110(8) 0.0173(8)
C43 0.0364(9) 0.0424(10) 0.0436(10) 0.0203(8) 0.0087(8) 0.0214(8)
C42 0.0318(9) 0.0372(10) 0.0430(10) 0.0162(8) 0.0044(7) 0.0183(7)
C41 0.0457(11) 0.0438(11) 0.0427(11) 0.0142(9) 0.0014(8) 0.0154(9)
C40 0.0785(17) 0.0490(13) 0.0549(13) 0.0054(11) 0.0026(12) 0.0243(12)
K1_1 0.0328(3) 0.0507(4) 0.0919(5) 0.0399(4) 0.0159(3) 0.0165(3)
C1_1 0.0337(11) 0.0510(13) 0.109(2) 0.0298(14) 0.0173(12) 0.0116(10)
O2_1 0.0438(8) 0.0543(10) 0.1020(14) 0.0438(10) 0.0133(8) 0.0197(7)
C2_1 0.0511(13) 0.0560(14) 0.0867(18) 0.0369(13) 0.0254(13) 0.0085(11)
O3_1 0.0396(8) 0.0572(10) 0.1073(15) 0.0405(10) 0.0055(9) 0.0137(7)
C3_1 0.0582(14) 0.0522(14) 0.0876(18) 0.0421(13) 0.0228(13) 0.0197(11)
O4A_1 0.0584(13) 0.0818(16) 0.0929(14) 0.0288(12) 0.0195(11) 0.0297(12)
C7A_1 0.0619(15) 0.0824(18) 0.0933(16) 0.0326(14) 0.0153(13) 0.0293(14)
C8A_1 0.0599(15) 0.0877(18) 0.0918(16) 0.0292(14) 0.0122(13) 0.0287(14)
C9A_1 0.0558(14) 0.0849(18) 0.0842(15) 0.0288(14) 0.0107(12) 0.0283(13)
C10A_1 0.0591(14) 0.0835(17) 0.0849(16) 0.0248(14) 0.0097(13) 0.0265(13)
O4B_1 0.0609(17) 0.0828(19) 0.0889(18) 0.0282(17) 0.0131(16) 0.0298(16)
C8B_1 0.0596(18) 0.086(2) 0.0904(18) 0.0302(17) 0.0116(16) 0.0269(17)
C7B_1 0.0601(18) 0.084(2) 0.0910(18) 0.0297(17) 0.0131(16) 0.0296(17)
C9B_1 0.0588(18) 0.085(2) 0.0874(18) 0.0277(17) 0.0113(16) 0.0278(17)
C10B_1 0.0593(17) 0.0838(19) 0.0875(18) 0.0275(17) 0.0105(16) 0.0284(17)
C5_1 0.0470(13) 0.0720(18) 0.112(2) 0.0498(17) 0.0002(14) 0.0189(12)
C6_1 0.0401(12) 0.0545(14) 0.112(2) 0.0370(15) 0.0020(13) 0.0126(10)
C4_1 0.0464(13) 0.0714(18) 0.118(2) 0.0542(17) 0.0087(14) 0.0253(12)
O1_1 0.0372(8) 0.0537(9) 0.0868(12) 0.0348(9) 0.0189(8) 0.0134(7)
K1_2 0.0435(3) 0.0766(5) 0.0503(4) 0.0346(3) 0.0111(3) 0.0281(3)
C1_2 0.0453(12) 0.0885(19) 0.0625(14) 0.0244(13) 0.0089(10) 0.0360(13)
O2_2 0.0503(9) 0.0607(10) 0.0500(8) 0.0219(7) 0.0059(7) 0.0214(7)
C2_2 0.0461(12) 0.0747(16) 0.0429(11) 0.0176(11) 0.0065(9) 0.0180(11)
O3_2 0.0518(9) 0.0755(11) 0.0470(8) 0.0240(8) 0.0061(7) 0.0319(8)
C3_2 0.0562(13) 0.0699(16) 0.0412(11) 0.0152(11) 0.0064(10) 0.0182(12)
O4_2 0.0539(9) 0.0656(11) 0.0620(10) 0.0147(8) 0.0079(8) 0.0146(8)
C5_2 0.0626(14) 0.0610(14) 0.0473(12) 0.0230(10) 0.0060(10) 0.0322(12)
C6_2 0.0487(13) 0.0849(18) 0.0612(14) 0.0270(13) 0.0022(10) 0.0370(13)
C7_2 0.0528(14) 0.086(2) 0.0842(19) 0.0103(16) -0.0040(13) 0.0341(14)
C8_2 0.0512(13) 0.0584(14) 0.0668(15) 0.0177(12) -0.0025(11) 0.0171(11)
C10_2 0.0548(14) 0.0518(14) 0.0756(17) 0.0120(12) 0.0130(12) 0.0060(11)
C9A_2 0.056(4) 0.072(4) 0.065(3) 0.016(3) 0.009(3) 0.012(3)
C9B_2 0.052(3) 0.075(4) 0.066(2) 0.018(3) 0.008(2) 0.016(2)
C4_2 0.0651(14) 0.0549(13) 0.0486(12) 0.0159(10) 0.0086(10) 0.0292(11)
O1_2 0.0445(8) 0.0793(11) 0.0491(8) 0.0262(8) 0.0113(6) 0.0299(8)
C1A_3 0.079(3) 0.072(3) 0.093(3) 0.018(3) -0.010(3) 0.023(3)
C2A_3 0.075(3) 0.075(3) 0.098(3) 0.020(3) -0.011(3) 0.010(3)
O1A_3 0.074(2) 0.082(3) 0.084(3) 0.023(2) -0.004(2) 0.026(2)
C4A_3 0.060(2) 0.054(2) 0.085(3) 0.016(3) 0.011(3) 0.013(2)
C3A_3 0.065(3) 0.068(2) 0.094(3) 0.021(2) -0.012(3) 0.012(2)
C5B_3 0.049(2) 0.052(2) 0.087(3) 0.031(2) -0.001(2) 0.0057(19)
C1B_3 0.065(2) 0.067(2) 0.085(3) 0.030(2) -0.017(2) 0.0156(19)
O2B_3 0.079(2) 0.078(2) 0.097(3) 0.024(2) -0.022(2) 0.0184(17)
C3B_3 0.072(2) 0.063(2) 0.101(3) 0.034(2) -0.027(3) 0.011(2)
C4B_3 0.047(2) 0.049(2) 0.091(3) 0.018(2) 0.001(2) 0.014(2)
C4C_3 0.067(4) 0.072(4) 0.090(4) 0.025(4) -0.013(4) 0.020(3)
O1C_3 0.059(3) 0.057(3) 0.094(4) 0.023(3) -0.008(3) 0.011(3)
C2C_3 0.070(3) 0.069(3) 0.096(3) 0.021(3) -0.010(3) 0.013(3)
C3C_3 0.073(3) 0.072(3) 0.095(3) 0.021(3) -0.012(3) 0.014(3)
C5C_3 0.059(3) 0.058(3) 0.085(3) 0.024(3) -0.007(3) 0.020(3)

loop_
_atom_type_symbol
_atom_type_description
_atom_type_scat_dispersion_real
_atom_type_scat_dispersion_imag
_atom_type_scat_source
C C 0.0181 0.0091 'International Tables Vol C Tables 4.2.6.8 and 6.1.1.4'
H H 0.0000 0.0000 'International Tables Vol C Tables 4.2.6.8 and 6.1.1.4'
B B 0.0090 0.0039 'International Tables Vol C Tables 4.2.6.8 and 6.1.1.4'
N N 0.0311 0.0180 'International Tables Vol C Tables 4.2.6.8 and 6.1.1.4'
O O 0.0492 0.0322 'International Tables Vol C Tables 4.2.6.8 and 6.1.1.4'
K K 0.3868 1.0657 'International Tables Vol C Tables 4.2.6.8 and 6.1.1.4'

loop_
_exptl_crystal_face_index_h
_exptl_crystal_face_index_k
_exptl_crystal_face_index_l
_exptl_crystal_face_perp_dist
1 -1 1 0.0762
-4 -7 -3 0.0522
-2 -3 -9 0.0586
-1 -2 0 0.0649
0 -2 -1 0.0344
0 -2 -1 0.0331
0 -1 -1 0.0316
-1 0 0 0.0956
1 -1 0 0.0918
0 0 0 0.1202
0 -1 0 0.0604
0 -1 -1 0.0448
0 1 -1 0.1558
0 -1 0 0.0587
0 -1 1 0.0955
-3 -5 -7 0.0493
0 2 1 0.0214
1 -1 0 0.1029
0 1 1 0.0410
-1 1 -1 0.1078
-1 0 0 0.0962

loop_
_geom_angle_atom_site_label_1
_geom_angle_atom_site_label_2
_geom_angle_atom_site_label_3
_geom_angle
_geom_angle_site_symmetry_1
_geom_angle_site_symmetry_3
_geom_angle_publ_flag
C2 C1 N1 121.56(18) . . ?
C2 C1 C6 117.4(2) . . ?
N1 C1 C6 121.05(19) . . ?
C1 N1 C8 121.91(16) . . ?
C1 N1 C15 119.28(16) . . ?
C8 N1 C15 114.32(16) . . ?
C28 B1 C33 119.97(18) . . ?
C28 B1 C42 119.51(18) . . ?
C33 B1 C42 120.48(16) . . ?
C1 C2 C3 120.8(2) . . ?
C1 C2 H2 119.6 . . ?
C3 C2 H2 119.6 . . ?
C22 C23 C24 120.81(18) . . ?
C22 C23 C32 119.81(19) . . ?
C24 C23 C32 119.36(17) . . ?
C4 C3 C2 122.3(3) . . ?
C4 C3 H3 118.8 . . ?
C2 C3 H3 118.8 . . ?
C5 C4 C3 116.5(2) . . ?
C5 C4 C7 123.1(3) . . ?
C3 C4 C7 120.3(3) . . ?
C4 C5 C6 122.6(2) . . ?
C4 C5 H5 118.7 . . ?
C6 C5 H5 118.7 . . ?
C5 C6 C1 120.4(2) . . ?
C5 C6 H6 119.8 . . ?
C1 C6 H6 119.8 . . ?
C4 C7 H7A 109.5 . . ?
C4 C7 H7B 109.5 . . ?
H7A C7 H7B 109.5 . . ?
C4 C7 H7C 109.5 . . ?
H7A C7 H7C 109.5 . . ?
H7B C7 H7C 109.5 . . ?
C9 C8 C13 119.4(2) . . ?
C9 C8 N1 122.09(19) . . ?
C13 C8 N1 118.5(2) . . ?
C8 C9 C10 119.9(2) . . ?
C8 C9 H9 120.0 . . ?
C10 C9 H9 120.0 . . ?
C18 C19 C20 117.49(18) . . ?
C18 C19 C32 122.74(16) . . ?
C20 C19 C32 119.36(17) . . ?
C11 C10 C9 121.3(3) . . ?
C11 C10 H10 119.3 . . ?
C9 C10 H10 119.3 . . ?
C25 C24 C23 121.38(19) . . ?
C25 C24 H24 119.3 . . ?
C23 C24 H24 119.3 . . ?
C10 C11 C12 118.2(2) . . ?
C10 C11 C14 121.5(3) . . ?
C12 C11 C14 120.3(3) . . ?
C13 C12 C11 121.1(2) . . ?
C13 C12 H12 119.5 . . ?
C11 C12 H12 119.5 . . ?
C12 C13 C8 120.1(2) . . ?
C12 C13 H13 119.9 . . ?
C8 C13 H13 119.9 . . ?
C11 C14 H14A 109.5 . . ?
C11 C14 H14B 109.5 . . ?
H14A C14 H14B 109.5 . . ?
C11 C14 H14C 109.5 . . ?
H14A C14 H14C 109.5 . . ?
H14B C14 H14C 109.5 . . ?
C16 C15 C20 121.47(17) . . ?
C16 C15 N1 118.74(19) . . ?
C20 C15 N1 119.66(18) . . ?
C15 C16 C17 119.92(19) . . ?
C15 C16 H16 120.0 . . ?
C17 C16 H16 120.0 . . ?
C18 C17 C16 119.8(2) . . ?
C18 C17 H17 120.1 . . ?
C16 C17 H17 120.1 . . ?
C17 C18 C19 122.24(17) . . ?
C17 C18 H18 118.9 . . ?
C19 C18 H18 118.9 . . ?
C15 C20 C21 121.70(17) . . ?
C15 C20 C19 118.72(18) . . ?
C21 C20 C19 119.33(18) . . ?
C21 C22 C23 122.07(19) . . ?
C21 C22 H22 119.0 . . ?
C23 C22 H22 119.0 . . ?
C22 C21 C20 120.12(17) . . ?
C22 C21 H21 119.9 . . ?
C20 C21 H21 119.9 . . ?
C27 C26 C25 120.73(19) . . ?
C27 C26 C31 120.91(18) . . ?
C25 C26 C31 118.33(17) . . ?
C24 C25 C26 121.13(19) . . ?
C24 C25 H25 119.4 . . ?
C26 C25 H25 119.4 . . ?
C27 C28 C29 113.80(16) . . ?
C27 C28 B1 123.78(18) . . ?
C29 C28 B1 122.17(17) . . ?
C26 C27 C28 123.79(18) . . ?
C26 C27 H27 118.1 . . ?
C28 C27 H27 118.1 . . ?
C30 C29 C28 123.93(17) . . ?
C30 C29 H29 118.0 . . ?
C28 C29 H29 118.0 . . ?
C29 C30 C31 122.04(18) . . ?
C29 C30 H30 119.0 . . ?
C31 C30 H30 119.0 . . ?
C23 C32 C31 118.70(18) . . ?
C23 C32 C19 116.96(16) . . ?
C31 C32 C19 124.32(17) . . ?
C32 C31 C30 125.02(17) . . ?
C32 C31 C26 119.57(17) . . ?
C30 C31 C26 115.30(16) . . ?
C35 C34 C33 121.06(18) . . ?
C35 C34 C41 118.65(17) . . ?
C33 C34 C41 120.25(18) . . ?
C38 C33 C34 115.88(19) . . ?
C38 C33 B1 122.69(17) . . ?
C34 C33 B1 121.43(17) . . ?
C36 C37 C38 122.8(2) . . ?
C36 C37 H37 118.6 . . ?
C38 C37 H37 118.6 . . ?
C37 C36 C35 116.4(2) . . ?
C37 C36 C40 121.6(2) . . ?
C35 C36 C40 121.9(2) . . ?
C36 C35 C34 122.60(19) . . ?
C36 C35 H35 118.7 . . ?
C34 C35 H35 118.7 . . ?
C38 C39 H39A 109.5 . . ?
C38 C39 H39B 109.5 . . ?
H39A C39 H39B 109.5 . . ?
C38 C39 H39C 109.5 . . ?
H39A C39 H39C 109.5 . . ?
H39B C39 H39C 109.5 . . ?
C37 C38 C33 121.19(19) . . ?
C37 C38 C39 116.51(19) . . ?
C33 C38 C39 122.3(2) . . ?
C43 C50 H50A 109.5 . . ?
C43 C50 H50B 109.5 . . ?
H50A C50 H50B 109.5 . . ?
C43 C50 H50C 109.5 . . ?
H50A C50 H50C 109.5 . . ?
H50B C50 H50C 109.5 . . ?
C45 C49 H49A 109.5 . . ?
C45 C49 H49B 109.5 . . ?
H49A C49 H49B 109.5 . . ?
C45 C49 H49C 109.5 . . ?
H49A C49 H49C 109.5 . . ?
H49B C49 H49C 109.5 . . ?
C47 C48 H48A 109.5 . . ?
C47 C48 H48B 109.5 . . ?
H48A C48 H48B 109.5 . . ?
C47 C48 H48C 109.5 . . ?
H48A C48 H48C 109.5 . . ?
H48B C48 H48C 109.5 . . ?
C46 C47 C42 121.30(17) . . ?
C46 C47 C48 116.84(17) . . ?
C42 C47 C48 121.86(17) . . ?
C45 C46 C47 121.89(19) . . ?
C45 C46 H46 119.1 . . ?
C47 C46 H46 119.1 . . ?
C44 C45 C46 117.13(18) . . ?
C44 C45 C49 121.03(18) . . ?
C46 C45 C49 121.83(19) . . ?
C45 C44 C43 122.25(17) . . ?
C45 C44 H44 118.9 . . ?
C43 C44 H44 118.9 . . ?
C44 C43 C42 121.19(18) . . ?
C44 C43 C50 117.59(17) . . ?
C42 C43 C50 121.21(19) . . ?
C47 C42 C43 116.14(18) . . ?
C47 C42 B1 123.58(16) . . ?
C43 C42 B1 120.24(17) . . ?
C34 C41 H41A 109.5 . . ?
C34 C41 H41B 109.5 . . ?
H41A C41 H41B 109.5 . . ?
C34 C41 H41C 109.5 . . ?
H41A C41 H41C 109.5 . . ?
H41B C41 H41C 109.5 . . ?
C36 C40 H40A 109.5 . . ?
C36 C40 H40B 109.5 . . ?
H40A C40 H40B 109.5 . . ?
C36 C40 H40C 109.5 . . ?
H40A C40 H40C 109.5 . . ?
H40B C40 H40C 109.5 . . ?
O4A_1 K1_1 O4A_1 180.0 . 2_775 ?
O4A_1 K1_1 O2_1 96.69(7) . 2_775 ?
O4A_1 K1_1 O2_1 83.31(7) 2_775 2_775 ?
O4B_1 K1_1 O2_1 83.3(2) . . ?
O4B_1 K1_1 O2_1 96.7(2) 2_775 . ?
O4A_1 K1_1 O2_1 83.31(7) . . ?
O4A_1 K1_1 O2_1 96.69(7) 2_775 . ?
O2_1 K1_1 O2_1 180.0 2_775 . ?
O4A_1 K1_1 O1_1 82.09(8) . 2_775 ?
O4A_1 K1_1 O1_1 97.91(8) 2_775 2_775 ?
O2_1 K1_1 O1_1 60.71(5) 2_775 2_775 ?
O2_1 K1_1 O1_1 119.29(5) . 2_775 ?
O4B_1 K1_1 O1_1 83.1(3) . . ?
O4B_1 K1_1 O1_1 96.9(3) 2_775 . ?
O4A_1 K1_1 O1_1 97.91(8) . . ?
O4A_1 K1_1 O1_1 82.09(8) 2_775 . ?
O2_1 K1_1 O1_1 119.29(5) 2_775 . ?
O2_1 K1_1 O1_1 60.71(5) . . ?
O1_1 K1_1 O1_1 180.00(5) 2_775 . ?
O4B_1 K1_1 O3_1 102.6(3) . . ?
O4B_1 K1_1 O3_1 77.4(3) 2_775 . ?
O4A_1 K1_1 O3_1 88.02(9) . . ?
O4A_1 K1_1 O3_1 91.98(9) 2_775 . ?
O2_1 K1_1 O3_1 119.68(5) 2_775 . ?
O2_1 K1_1 O3_1 60.32(5) . . ?
O1_1 K1_1 O3_1 60.57(5) 2_775 . ?
O1_1 K1_1 O3_1 119.43(5) . . ?
O4A_1 K1_1 O3_1 91.98(9) . 2_775 ?
O4A_1 K1_1 O3_1 88.02(9) 2_775 2_775 ?
O2_1 K1_1 O3_1 60.32(5) 2_775 2_775 ?
O2_1 K1_1 O3_1 119.68(5) . 2_775 ?
O1_1 K1_1 O3_1 119.43(5) 2_775 2_775 ?
O1_1 K1_1 O3_1 60.57(5) . 2_775 ?
O3_1 K1_1 O3_1 180.0 . 2_775 ?
O4A_1 K1_1 C10B_1 165.5(3) . 2_775 ?
O4A_1 K1_1 C10B_1 14.5(3) 2_775 2_775 ?
O2_1 K1_1 C10B_1 68.9(3) 2_775 2_775 ?
O2_1 K1_1 C10B_1 111.1(3) . 2_775 ?
O1_1 K1_1 C10B_1 89.3(4) 2_775 2_775 ?
O1_1 K1_1 C10B_1 90.7(4) . 2_775 ?
O3_1 K1_1 C10B_1 97.9(2) . 2_775 ?
O3_1 K1_1 C10B_1 82.1(2) 2_775 2_775 ?
O4B_1 K1_1 C10B_1 21.0(3) . . ?
O4B_1 K1_1 C10B_1 159.0(3) 2_775 . ?
O2_1 K1_1 C10B_1 111.1(3) 2_775 . ?
O2_1 K1_1 C10B_1 68.9(3) . . ?
O1_1 K1_1 C10B_1 90.7(4) 2_775 . ?
O1_1 K1_1 C10B_1 89.3(4) . . ?
O3_1 K1_1 C10B_1 82.1(2) . . ?
O3_1 K1_1 C10B_1 97.9(2) 2_775 . ?
C10B_1 K1_1 C10B_1 180.0 2_775 . ?
O1_1 C1_1 C6_1 108.68(19) . 2_775 ?
O1_1 C1_1 H1A_1 110.0 . . ?
C6_1 C1_1 H1A_1 110.0 2_775 . ?
O1_1 C1_1 H1AB_1 110.0 . . ?
C6_1 C1_1 H1AB_1 110.0 2_775 . ?
H1A_1 C1_1 H1AB_1 108.3 . . ?
C3_1 O2_1 C4_1 112.05(19) . . ?
C3_1 O2_1 K1_1 114.02(16) . . ?
C4_1 O2_1 K1_1 115.43(14) . . ?
O1_1 C2_1 C3_1 108.61(19) . . ?
O1_1 C2_1 H2A_1 110.0 . . ?
C3_1 C2_1 H2A_1 110.0 . . ?
O1_1 C2_1 H2AB_1 110.0 . . ?
C3_1 C2_1 H2AB_1 110.0 . . ?
H2A_1 C2_1 H2AB_1 108.3 . . ?
C6_1 O3_1 C5_1 112.5(2) . . ?
C6_1 O3_1 K1_1 113.27(14) . . ?
C5_1 O3_1 K1_1 113.41(14) . . ?
O2_1 C3_1 C2_1 108.67(19) . . ?
O2_1 C3_1 H3A_1 110.0 . . ?
C2_1 C3_1 H3A_1 110.0 . . ?
O2_1 C3_1 H3AB_1 110.0 . . ?
C2_1 C3_1 H3AB_1 110.0 . . ?
H3A_1 C3_1 H3AB_1 108.3 . . ?
C7A_1 O4A_1 C10A_1 109.0(3) . . ?
C7A_1 O4A_1 K1_1 115.6(3) . . ?
C10A_1 O4A_1 K1_1 123.1(3) . . ?
O4A_1 C7A_1 C8A_1 108.0(3) . . ?
O4A_1 C7A_1 H7AA_1 110.1 . . ?
C8A_1 C7A_1 H7AA_1 110.1 . . ?
O4A_1 C7A_1 H7AB_1 110.1 . . ?
C8A_1 C7A_1 H7AB_1 110.1 . . ?
H7AA_1 C7A_1 H7AB_1 108.4 . . ?
C7A_1 C8A_1 C9A_1 103.0(3) . . ?
C7A_1 C8A_1 H8AA_1 111.2 . . ?
C9A_1 C8A_1 H8AA_1 111.2 . . ?
C7A_1 C8A_1 H8AB_1 111.2 . . ?
C9A_1 C8A_1 H8AB_1 111.2 . . ?
H8AA_1 C8A_1 H8AB_1 109.1 . . ?
C10A_1 C9A_1 C8A_1 100.0(3) . . ?
C10A_1 C9A_1 H9AA_1 111.8 . . ?
C8A_1 C9A_1 H9AA_1 111.8 . . ?
C10A_1 C9A_1 H9AB_1 111.8 . . ?
C8A_1 C9A_1 H9AB_1 111.8 . . ?
H9AA_1 C9A_1 H9AB_1 109.5 . . ?
O4A_1 C10A_1 C9A_1 105.1(3) . . ?
O4A_1 C10A_1 H10A_1 110.7 . . ?
C9A_1 C10A_1 H10A_1 110.7 . . ?
O4A_1 C10A_1 H10B_1 110.7 . . ?
C9A_1 C10A_1 H10B_1 110.7 . . ?
H10A_1 C10A_1 H10B_1 108.8 . . ?
C7B_1 O4B_1 C10B_1 104.5(7) . . ?
C7B_1 O4B_1 K1_1 127.2(6) . . ?
C10B_1 O4B_1 K1_1 120.3(7) . . ?
C7B_1 C8B_1 C9B_1 105.5(5) . . ?
C7B_1 C8B_1 H8BA_1 110.6 . . ?
C9B_1 C8B_1 H8BA_1 110.6 . . ?
C7B_1 C8B_1 H8BB_1 110.6 . . ?
C9B_1 C8B_1 H8BB_1 110.6 . . ?
H8BA_1 C8B_1 H8BB_1 108.8 . . ?
O4B_1 C7B_1 C8B_1 104.3(6) . . ?
O4B_1 C7B_1 H7BA_1 110.9 . . ?
C8B_1 C7B_1 H7BA_1 110.9 . . ?
O4B_1 C7B_1 H7BB_1 110.9 . . ?
C8B_1 C7B_1 H7BB_1 110.9 . . ?
H7BA_1 C7B_1 H7BB_1 108.9 . . ?
C8B_1 C9B_1 C10B_1 105.1(5) . . ?
C8B_1 C9B_1 H9BA_1 110.7 . . ?
C10B_1 C9B_1 H9BA_1 110.7 . . ?
C8B_1 C9B_1 H9BB_1 110.7 . . ?
C10B_1 C9B_1 H9BB_1 110.7 . . ?
H9BA_1 C9B_1 H9BB_1 108.8 . . ?
O4B_1 C10B_1 C9B_1 104.2(6) . . ?
O4B_1 C10B_1 K1_1 38.7(5) . . ?
C9B_1 C10B_1 K1_1 142.2(8) . . ?
O4B_1 C10B_1 H10C_1 110.9 . . ?
C9B_1 C10B_1 H10C_1 110.9 . . ?
K1_1 C10B_1 H10C_1 94.2 . . ?
O4B_1 C10B_1 H10D_1 110.9 . . ?
C9B_1 C10B_1 H10D_1 110.9 . . ?
K1_1 C10B_1 H10D_1 85.3 . . ?
H10C_1 C10B_1 H10D_1 108.9 . . ?
O3_1 C5_1 C4_1 109.2(3) . . ?
O3_1 C5_1 H5A_1 109.8 . . ?
C4_1 C5_1 H5A_1 109.8 . . ?
O3_1 C5_1 H5AB_1 109.8 . . ?
C4_1 C5_1 H5AB_1 109.8 . . ?
H5A_1 C5_1 H5AB_1 108.3 . . ?
O3_1 C6_1 C1_1 109.2(3) . 2_775 ?
O3_1 C6_1 H6A_1 109.8 . . ?
C1_1 C6_1 H6A_1 109.8 2_775 . ?
O3_1 C6_1 H6AB_1 109.8 . . ?
C1_1 C6_1 H6AB_1 109.8 2_775 . ?
H6A_1 C6_1 H6AB_1 108.3 . . ?
O2_1 C4_1 C5_1 108.7(2) . . ?
O2_1 C4_1 H4A_1 109.9 . . ?
C5_1 C4_1 H4A_1 109.9 . . ?
O2_1 C4_1 H4AB_1 109.9 . . ?
C5_1 C4_1 H4AB_1 109.9 . . ?
H4A_1 C4_1 H4AB_1 108.3 . . ?
C2_1 O1_1 C1_1 112.48(18) . . ?
C2_1 O1_1 K1_1 113.47(15) . . ?
C1_1 O1_1 K1_1 113.05(13) . . ?
O2_2 K1_2 O2_2 180.0 2_666 . ?
O2_2 K1_2 O4_2 100.90(5) 2_666 . ?
O2_2 K1_2 O4_2 79.10(5) . . ?
O2_2 K1_2 O4_2 79.10(5) 2_666 2_666 ?
O2_2 K1_2 O4_2 100.90(5) . 2_666 ?
O4_2 K1_2 O4_2 180.00(3) . 2_666 ?
O2_2 K1_2 O1_2 61.15(5) 2_666 2_666 ?
O2_2 K1_2 O1_2 118.85(5) . 2_666 ?
O4_2 K1_2 O1_2 81.00(5) . 2_666 ?
O4_2 K1_2 O1_2 99.00(5) 2_666 2_666 ?
O2_2 K1_2 O1_2 118.85(5) 2_666 . ?
O2_2 K1_2 O1_2 61.15(5) . . ?
O4_2 K1_2 O1_2 99.00(5) . . ?
O4_2 K1_2 O1_2 81.00(5) 2_666 . ?
O1_2 K1_2 O1_2 180.0 2_666 . ?
O2_2 K1_2 O3_2 118.93(5) 2_666 . ?
O2_2 K1_2 O3_2 61.07(5) . . ?
O4_2 K1_2 O3_2 82.63(5) . . ?
O4_2 K1_2 O3_2 97.37(5) 2_666 . ?
O1_2 K1_2 O3_2 59.38(5) 2_666 . ?
O1_2 K1_2 O3_2 120.62(5) . . ?
O2_2 K1_2 O3_2 61.06(5) 2_666 2_666 ?
O2_2 K1_2 O3_2 118.93(5) . 2_666 ?
O4_2 K1_2 O3_2 97.37(5) . 2_666 ?
O4_2 K1_2 O3_2 82.63(5) 2_666 2_666 ?
O1_2 K1_2 O3_2 120.62(5) 2_666 2_666 ?
O1_2 K1_2 O3_2 59.38(5) . 2_666 ?
O3_2 K1_2 O3_2 180.00(5) . 2_666 ?
O1_2 C1_2 C6_2 108.44(19) . 2_666 ?
O1_2 C1_2 H1A_2 110.0 . . ?
C6_2 C1_2 H1A_2 110.0 2_666 . ?
O1_2 C1_2 H1AB_2 110.0 . . ?
C6_2 C1_2 H1AB_2 110.0 2_666 . ?
H1A_2 C1_2 H1AB_2 108.4 . . ?
C3_2 O2_2 C4_2 112.46(19) . . ?
C3_2 O2_2 K1_2 114.27(13) . . ?
C4_2 O2_2 K1_2 116.96(13) . . ?
O1_2 C2_2 C3_2 108.60(18) . . ?
O1_2 C2_2 H2A_2 110.0 . . ?
C3_2 C2_2 H2A_2 110.0 . . ?
O1_2 C2_2 H2AB_2 110.0 . . ?
C3_2 C2_2 H2AB_2 110.0 . . ?
H2A_2 C2_2 H2AB_2 108.4 . . ?
C5_2 O3_2 C6_2 111.98(17) . . ?
C5_2 O3_2 K1_2 108.99(12) . . ?
C6_2 O3_2 K1_2 114.93(14) . . ?
O2_2 C3_2 C2_2 109.4(2) . . ?
O2_2 C3_2 H3A_2 109.8 . . ?
C2_2 C3_2 H3A_2 109.8 . . ?
O2_2 C3_2 H3AB_2 109.8 . . ?
C2_2 C3_2 H3AB_2 109.8 . . ?
H3A_2 C3_2 H3AB_2 108.2 . . ?
C7_2 O4_2 C10_2 108.1(2) . . ?
C7_2 O4_2 K1_2 133.34(16) . . ?
C10_2 O4_2 K1_2 117.48(15) . . ?
O3_2 C5_2 C4_2 109.26(18) . . ?
O3_2 C5_2 H5A_2 109.8 . . ?
C4_2 C5_2 H5A_2 109.8 . . ?
O3_2 C5_2 H5AB_2 109.8 . . ?
C4_2 C5_2 H5AB_2 109.8 . . ?
H5A_2 C5_2 H5AB_2 108.3 . . ?
O3_2 C6_2 C1_2 108.91(19) . 2_666 ?
O3_2 C6_2 H6A_2 109.9 . . ?
C1_2 C6_2 H6A_2 109.9 2_666 . ?
O3_2 C6_2 H6AB_2 109.9 . . ?
C1_2 C6_2 H6AB_2 109.9 2_666 . ?
H6A_2 C6_2 H6AB_2 108.3 . . ?
O4_2 C7_2 C8_2 106.7(2) . . ?
O4_2 C7_2 H7A_2 110.4 . . ?
C8_2 C7_2 H7A_2 110.4 . . ?
O4_2 C7_2 H7AB_2 110.4 . . ?
C8_2 C7_2 H7AB_2 110.4 . . ?
H7A_2 C7_2 H7AB_2 108.6 . . ?
C7_2 C8_2 C9A_2 92.7(4) . . ?
C7_2 C8_2 C9B_2 106.4(3) . . ?
C7_2 C8_2 H8A_2 113.2 . . ?
C9A_2 C8_2 H8A_2 113.2 . . ?
C7_2 C8_2 H8AB_2 113.2 . . ?
C9A_2 C8_2 H8AB_2 113.2 . . ?
H8A_2 C8_2 H8AB_2 110.5 . . ?
O4_2 C10_2 C9B_2 109.7(3) . . ?
O4_2 C10_2 C9A_2 101.6(4) . . ?
O4_2 C10_2 H10A_2 111.4 . . ?
C9A_2 C10_2 H10A_2 111.4 . . ?
O4_2 C10_2 H10B_2 111.4 . . ?
C9A_2 C10_2 H10B_2 111.4 . . ?
H10A_2 C10_2 H10B_2 109.3 . . ?
C10_2 C9A_2 C8_2 101.8(6) . . ?
C10_2 C9A_2 H9AA_2 111.4 . . ?
C8_2 C9A_2 H9AA_2 111.4 . . ?
C10_2 C9A_2 H9AB_2 111.4 . . ?
C8_2 C9A_2 H9AB_2 111.4 . . ?
H9AA_2 C9A_2 H9AB_2 109.3 . . ?
C10_2 C9B_2 C8_2 102.2(4) . . ?
C10_2 C9B_2 H9BA_2 111.3 . . ?
C8_2 C9B_2 H9BA_2 111.3 . . ?
C10_2 C9B_2 H9BB_2 111.3 . . ?
C8_2 C9B_2 H9BB_2 111.3 . . ?
H9BA_2 C9B_2 H9BB_2 109.2 . . ?
O2_2 C4_2 C5_2 108.5(2) . . ?
O2_2 C4_2 H4A_2 110.0 . . ?
C5_2 C4_2 H4A_2 110.0 . . ?
O2_2 C4_2 H4AB_2 110.0 . . ?
C5_2 C4_2 H4AB_2 110.0 . . ?
H4A_2 C4_2 H4AB_2 108.4 . . ?
C1_2 O1_2 C2_2 112.15(17) . . ?
C1_2 O1_2 K1_2 115.61(15) . . ?
C2_2 O1_2 K1_2 113.28(12) . . ?
O1A_3 C1A_3 C2A_3 106.1(5) . . ?
O1A_3 C1A_3 H1AA_3 110.5 . . ?
C2A_3 C1A_3 H1AA_3 110.5 . . ?
O1A_3 C1A_3 H1AB_3 110.5 . . ?
C2A_3 C1A_3 H1AB_3 110.5 . . ?
H1AA_3 C1A_3 H1AB_3 108.7 . . ?
C1A_3 C2A_3 C3A_3 99.9(5) . . ?
C1A_3 C2A_3 H2AA_3 111.8 . . ?
C3A_3 C2A_3 H2AA_3 111.8 . . ?
C1A_3 C2A_3 H2AB_3 111.8 . . ?
C3A_3 C2A_3 H2AB_3 111.8 . . ?
H2AA_3 C2A_3 H2AB_3 109.5 . . ?
C1A_3 O1A_3 C4A_3 106.0(4) . . ?
C3A_3 C4A_3 O1A_3 107.5(4) . . ?
C3A_3 C4A_3 H4A1_3 110.2 . . ?
O1A_3 C4A_3 H4A1_3 110.2 . . ?
C3A_3 C4A_3 H4A2_3 110.2 . . ?
O1A_3 C4A_3 H4A2_3 110.2 . . ?
H4A1_3 C4A_3 H4A2_3 108.5 . . ?
C4A_3 C3A_3 C2A_3 102.5(5) . . ?
C4A_3 C3A_3 H3A1_3 111.3 . . ?
C2A_3 C3A_3 H3A1_3 111.3 . . ?
C4A_3 C3A_3 H3A2_3 111.3 . . ?
C2A_3 C3A_3 H3A2_3 111.3 . . ?
H3A1_3 C3A_3 H3A2_3 109.2 . . ?
C4B_3 C5B_3 C1B_3 105.8(4) . . ?
C4B_3 C5B_3 H5B1_3 110.6 . . ?
C1B_3 C5B_3 H5B1_3 110.6 . . ?
C4B_3 C5B_3 H5B2_3 110.6 . . ?
C1B_3 C5B_3 H5B2_3 110.6 . . ?
H5B1_3 C5B_3 H5B2_3 108.7 . . ?
O2B_3 C1B_3 C5B_3 108.7(4) . . ?
O2B_3 C1B_3 H1BA_3 110.0 . . ?
C5B_3 C1B_3 H1BA_3 110.0 . . ?
O2B_3 C1B_3 H1BB_3 110.0 . . ?
C5B_3 C1B_3 H1BB_3 110.0 . . ?
H1BA_3 C1B_3 H1BB_3 108.3 . . ?
C3B_3 O2B_3 C1B_3 103.1(4) . . ?
C4B_3 C3B_3 O2B_3 110.4(4) . . ?
C4B_3 C3B_3 H3BA_3 109.6 . . ?
O2B_3 C3B_3 H3BA_3 109.6 . . ?
C4B_3 C3B_3 H3BB_3 109.6 . . ?
O2B_3 C3B_3 H3BB_3 109.6 . . ?
H3BA_3 C3B_3 H3BB_3 108.1 . . ?
C5B_3 C4B_3 C3B_3 106.0(4) . . ?
C5B_3 C4B_3 H4B1_3 110.5 . . ?
C3B_3 C4B_3 H4B1_3 110.5 . . ?
C5B_3 C4B_3 H4B2_3 110.5 . . ?
C3B_3 C4B_3 H4B2_3 110.5 . . ?
H4B1_3 C4B_3 H4B2_3 108.7 . . ?
C5C_3 C4C_3 C3C_3 103.1(7) . . ?
C5C_3 C4C_3 H4CA_3 111.1 . . ?
C3C_3 C4C_3 H4CA_3 111.1 . . ?
C5C_3 C4C_3 H4CB_3 111.1 . . ?
C3C_3 C4C_3 H4CB_3 111.1 . . ?
H4CA_3 C4C_3 H4CB_3 109.1 . . ?
C5C_3 O1C_3 C2C_3 107.0(6) . . ?
O1C_3 C2C_3 C3C_3 103.7(7) . . ?
O1C_3 C2C_3 H2CA_3 111.0 . . ?
C3C_3 C2C_3 H2CA_3 111.0 . . ?
O1C_3 C2C_3 H2CB_3 111.0 . . ?
C3C_3 C2C_3 H2CB_3 111.0 . . ?
H2CA_3 C2C_3 H2CB_3 109.0 . . ?
C4C_3 C3C_3 C2C_3 99.1(7) . . ?
C4C_3 C3C_3 H3CA_3 111.9 . . ?
C2C_3 C3C_3 H3CA_3 111.9 . . ?
C4C_3 C3C_3 H3CB_3 111.9 . . ?
C2C_3 C3C_3 H3CB_3 111.9 . . ?
H3CA_3 C3C_3 H3CB_3 109.6 . . ?
O1C_3 C5C_3 C4C_3 108.1(5) . . ?
O1C_3 C5C_3 H5CA_3 110.1 . . ?
C4C_3 C5C_3 H5CA_3 110.1 . . ?
O1C_3 C5C_3 H5CB_3 110.1 . . ?
C4C_3 C5C_3 H5CB_3 110.1 . . ?
H5CA_3 C5C_3 H5CB_3 108.4 . . ?

loop_
_geom_bond_atom_site_label_1
_geom_bond_atom_site_label_2
_geom_bond_distance
_geom_bond_site_symmetry_2
_geom_bond_publ_flag
C1 C2 1.381(3) . ?
C1 N1 1.398(3) . ?
C1 C6 1.403(3) . ?
N1 C8 1.434(3) . ?
N1 C15 1.447(2) . ?
B1 C28 1.533(3) . ?
B1 C33 1.598(3) . ?
B1 C42 1.601(3) . ?
C2 C3 1.384(4) . ?
C2 H2 0.9500 . ?
C23 C22 1.423(3) . ?
C23 C24 1.424(3) . ?
C23 C32 1.426(3) . ?
C3 C4 1.383(4) . ?
C3 H3 0.9500 . ?
C4 C5 1.373(4) . ?
C4 C7 1.517(4) . ?
C5 C6 1.381(3) . ?
C5 H5 0.9500 . ?
C6 H6 0.9500 . ?
C7 H7A 0.9800 . ?
C7 H7B 0.9800 . ?
C7 H7C 0.9800 . ?
C8 C9 1.387(3) . ?
C8 C13 1.393(3) . ?
C9 C10 1.392(3) . ?
C9 H9 0.9500 . ?
C19 C18 1.407(3) . ?
C19 C20 1.439(2) . ?
C19 C32 1.461(3) . ?
C10 C11 1.388(4) . ?
C10 H10 0.9500 . ?
C24 C25 1.356(3) . ?
C24 H24 0.9500 . ?
C11 C12 1.390(4) . ?
C11 C14 1.512(3) . ?
C12 C13 1.389(3) . ?
C12 H12 0.9500 . ?
C13 H13 0.9500 . ?
C14 H14A 0.9800 . ?
C14 H14B 0.9800 . ?
C14 H14C 0.9800 . ?
C15 C16 1.374(3) . ?
C15 C20 1.413(3) . ?
C16 C17 1.399(3) . ?
C16 H16 0.9500 . ?
C17 C18 1.377(3) . ?
C17 H17 0.9500 . ?
C18 H18 0.9500 . ?
C20 C21 1.427(3) . ?
C22 C21 1.359(3) . ?
C22 H22 0.9500 . ?
C21 H21 0.9500 . ?
C26 C27 1.395(3) . ?
C26 C25 1.438(3) . ?
C26 C31 1.441(3) . ?
C25 H25 0.9500 . ?
C28 C27 1.421(3) . ?
C28 C29 1.432(3) . ?
C27 H27 0.9500 . ?
C29 C30 1.368(3) . ?
C29 H29 0.9500 . ?
C30 C31 1.433(3) . ?
C30 H30 0.9500 . ?
C32 C31 1.432(2) . ?
C34 C35 1.391(3) . ?
C34 C33 1.425(3) . ?
C34 C41 1.507(3) . ?
C33 C38 1.414(3) . ?
C37 C36 1.388(3) . ?
C37 C38 1.390(3) . ?
C37 H37 0.9500 . ?
C36 C35 1.389(3) . ?
C36 C40 1.511(3) . ?
C35 H35 0.9500 . ?
C39 C38 1.512(3) . ?
C39 H39A 0.9800 . ?
C39 H39B 0.9800 . ?
C39 H39C 0.9800 . ?
C50 C43 1.511(3) . ?
C50 H50A 0.9800 . ?
C50 H50B 0.9800 . ?
C50 H50C 0.9800 . ?
C49 C45 1.513(3) . ?
C49 H49A 0.9800 . ?
C49 H49B 0.9800 . ?
C49 H49C 0.9800 . ?
C48 C47 1.515(3) . ?
C48 H48A 0.9800 . ?
C48 H48B 0.9800 . ?
C48 H48C 0.9800 . ?
C47 C46 1.397(3) . ?
C47 C42 1.411(3) . ?
C46 C45 1.392(3) . ?
C46 H46 0.9500 . ?
C45 C44 1.385(3) . ?
C44 C43 1.390(3) . ?
C44 H44 0.9500 . ?
C43 C42 1.419(3) . ?
C41 H41A 0.9800 . ?
C41 H41B 0.9800 . ?
C41 H41C 0.9800 . ?
C40 H40A 0.9800 . ?
C40 H40B 0.9800 . ?
C40 H40C 0.9800 . ?
K1_1 O4B_1 2.544(9) . ?
K1_1 O4B_1 2.544(9) 2_775 ?
K1_1 O4A_1 2.756(3) . ?
K1_1 O4A_1 2.756(3) 2_775 ?
K1_1 O2_1 2.7934(17) 2_775 ?
K1_1 O2_1 2.7934(17) . ?
K1_1 O1_1 2.8143(15) 2_775 ?
K1_1 O1_1 2.8143(15) . ?
K1_1 O3_1 2.8198(18) . ?
K1_1 O3_1 2.8198(18) 2_775 ?
K1_1 C10B_1 3.514(14) 2_775 ?
K1_1 C10B_1 3.514(14) . ?
C1_1 O1_1 1.423(3) . ?
C1_1 C6_1 1.484(4) 2_775 ?
C1_1 H1A_1 0.9900 . ?
C1_1 H1AB_1 0.9900 . ?
O2_1 C3_1 1.420(3) . ?
O2_1 C4_1 1.424(3) . ?
C2_1 O1_1 1.420(3) . ?
C2_1 C3_1 1.500(4) . ?
C2_1 H2A_1 0.9900 . ?
C2_1 H2AB_1 0.9900 . ?
O3_1 C6_1 1.415(3) . ?
O3_1 C5_1 1.421(4) . ?
C3_1 H3A_1 0.9900 . ?
C3_1 H3AB_1 0.9900 . ?
O4A_1 C7A_1 1.423(4) . ?
O4A_1 C10A_1 1.461(4) . ?
C7A_1 C8A_1 1.461(5) . ?
C7A_1 H7AA_1 0.9900 . ?
C7A_1 H7AB_1 0.9900 . ?
C8A_1 C9A_1 1.579(5) . ?
C8A_1 H8AA_1 0.9900 . ?
C8A_1 H8AB_1 0.9900 . ?
C9A_1 C10A_1 1.489(5) . ?
C9A_1 H9AA_1 0.9900 . ?
C9A_1 H9AB_1 0.9900 . ?
C10A_1 H10A_1 0.9900 . ?
C10A_1 H10B_1 0.9900 . ?
O4B_1 C7B_1 1.449(9) . ?
O4B_1 C10B_1 1.458(9) . ?
C8B_1 C7B_1 1.494(9) . ?
C8B_1 C9B_1 1.501(9) . ?
C8B_1 H8BA_1 0.9900 . ?
C8B_1 H8BB_1 0.9900 . ?
C7B_1 H7BA_1 0.9900 . ?
C7B_1 H7BB_1 0.9900 . ?
C9B_1 C10B_1 1.520(9) . ?
C9B_1 H9BA_1 0.9900 . ?
C9B_1 H9BB_1 0.9900 . ?
C10B_1 H10C_1 0.9900 . ?
C10B_1 H10D_1 0.9900 . ?
C5_1 C4_1 1.489(4) . ?
C5_1 H5A_1 0.9900 . ?
C5_1 H5AB_1 0.9900 . ?
C6_1 H6A_1 0.9900 . ?
C6_1 H6AB_1 0.9900 . ?
C4_1 H4A_1 0.9900 . ?
C4_1 H4AB_1 0.9900 . ?
K1_2 O2_2 2.7383(16) 2_666 ?
K1_2 O2_2 2.7383(16) . ?
K1_2 O4_2 2.7648(18) . ?
K1_2 O4_2 2.7648(18) 2_666 ?
K1_2 O1_2 2.8151(16) 2_666 ?
K1_2 O1_2 2.8151(16) . ?
K1_2 O3_2 2.8609(15) . ?
K1_2 O3_2 2.8610(15) 2_666 ?
C1_2 O1_2 1.425(3) . ?
C1_2 C6_2 1.497(4) 2_666 ?
C1_2 H1A_2 0.9900 . ?
C1_2 H1AB_2 0.9900 . ?
O2_2 C3_2 1.416(3) . ?
O2_2 C4_2 1.428(3) . ?
C2_2 O1_2 1.426(3) . ?
C2_2 C3_2 1.490(4) . ?
C2_2 H2A_2 0.9900 . ?
C2_2 H2AB_2 0.9900 . ?
O3_2 C5_2 1.421(3) . ?
O3_2 C6_2 1.421(3) . ?
C3_2 H3A_2 0.9900 . ?
C3_2 H3AB_2 0.9900 . ?
O4_2 C7_2 1.422(3) . ?
O4_2 C10_2 1.424(3) . ?
C5_2 C4_2 1.493(4) . ?
C5_2 H5A_2 0.9900 . ?
C5_2 H5AB_2 0.9900 . ?
C6_2 H6A_2 0.9900 . ?
C6_2 H6AB_2 0.9900 . ?
C7_2 C8_2 1.487(4) . ?
C7_2 H7A_2 0.9900 . ?
C7_2 H7AB_2 0.9900 . ?
C8_2 C9A_2 1.537(9) . ?
C8_2 C9B_2 1.549(6) . ?
C8_2 H8A_2 0.9900 . ?
C8_2 H8AB_2 0.9900 . ?
C10_2 C9B_2 1.516(7) . ?
C10_2 C9A_2 1.535(10) . ?
C10_2 H10A_2 0.9900 . ?
C10_2 H10B_2 0.9900 . ?
C9A_2 H9AA_2 0.9900 . ?
C9A_2 H9AB_2 0.9900 . ?
C9B_2 H9BA_2 0.9900 . ?
C9B_2 H9BB_2 0.9900 . ?
C4_2 H4A_2 0.9900 . ?
C4_2 H4AB_2 0.9900 . ?
C1A_3 O1A_3 1.386(7) . ?
C1A_3 C2A_3 1.518(8) . ?
C1A_3 H1AA_3 0.9900 . ?
C1A_3 H1AB_3 0.9900 . ?
C2A_3 C3A_3 1.577(8) . ?
C2A_3 H2AA_3 0.9900 . ?
C2A_3 H2AB_3 0.9900 . ?
O1A_3 C4A_3 1.536(7) . ?
C4A_3 C3A_3 1.469(8) . ?
C4A_3 H4A1_3 0.9900 . ?
C4A_3 H4A2_3 0.9900 . ?
C3A_3 H3A1_3 0.9900 . ?
C3A_3 H3A2_3 0.9900 . ?
C5B_3 C4B_3 1.433(6) . ?
C5B_3 C1B_3 1.490(6) . ?
C5B_3 H5B1_3 0.9900 . ?
C5B_3 H5B2_3 0.9900 . ?
C1B_3 O2B_3 1.483(6) . ?
C1B_3 H1BA_3 0.9900 . ?
C1B_3 H1BB_3 0.9900 . ?
O2B_3 C3B_3 1.480(6) . ?
C3B_3 C4B_3 1.466(6) . ?
C3B_3 H3BA_3 0.9900 . ?
C3B_3 H3BB_3 0.9900 . ?
C4B_3 H4B1_3 0.9900 . ?
C4B_3 H4B2_3 0.9900 . ?
C4C_3 C5C_3 1.504(9) . ?
C4C_3 C3C_3 1.532(10) . ?
C4C_3 H4CA_3 0.9900 . ?
C4C_3 H4CB_3 0.9900 . ?
O1C_3 C5C_3 1.437(8) . ?
O1C_3 C2C_3 1.460(9) . ?
C2C_3 C3C_3 1.542(10) . ?
C2C_3 H2CA_3 0.9900 . ?
C2C_3 H2CB_3 0.9900 . ?
C3C_3 H3CA_3 0.9900 . ?
C3C_3 H3CB_3 0.9900 . ?
C5C_3 H5CA_3 0.9900 . ?
C5C_3 H5CB_3 0.9900 . ?

loop_
_geom_torsion_atom_site_label_1
_geom_torsion_atom_site_label_2
_geom_torsion_atom_site_label_3
_geom_torsion_atom_site_label_4
_geom_torsion
_geom_torsion_site_symmetry_1
_geom_torsion_site_symmetry_2
_geom_torsion_site_symmetry_3
_geom_torsion_site_symmetry_4
_geom_torsion_publ_flag
C2 C1 N1 C8 -154.8(2) . . . . ?
C6 C1 N1 C8 26.7(3) . . . . ?
C2 C1 N1 C15 0.1(3) . . . . ?
C6 C1 N1 C15 -178.4(2) . . . . ?
N1 C1 C2 C3 179.9(3) . . . . ?
C6 C1 C2 C3 -1.5(4) . . . . ?
C1 C2 C3 C4 -1.0(5) . . . . ?
C2 C3 C4 C5 2.5(5) . . . . ?
C2 C3 C4 C7 -175.4(3) . . . . ?
C3 C4 C5 C6 -1.5(4) . . . . ?
C7 C4 C5 C6 176.3(3) . . . . ?
C4 C5 C6 C1 -1.0(4) . . . . ?
C2 C1 C6 C5 2.5(4) . . . . ?
N1 C1 C6 C5 -178.9(2) . . . . ?
C1 N1 C8 C9 46.0(3) . . . . ?
C15 N1 C8 C9 -110.1(2) . . . . ?
C1 N1 C8 C13 -137.8(2) . . . . ?
C15 N1 C8 C13 66.2(3) . . . . ?
C13 C8 C9 C10 0.5(3) . . . . ?
N1 C8 C9 C10 176.6(2) . . . . ?
C8 C9 C10 C11 -0.2(4) . . . . ?
C22 C23 C24 C25 -174.8(2) . . . . ?
C32 C23 C24 C25 3.7(3) . . . . ?
C9 C10 C11 C12 -0.2(4) . . . . ?
C9 C10 C11 C14 178.4(2) . . . . ?
C10 C11 C12 C13 0.4(3) . . . . ?
C14 C11 C12 C13 -178.3(2) . . . . ?
C11 C12 C13 C8 -0.1(3) . . . . ?
C9 C8 C13 C12 -0.3(3) . . . . ?
N1 C8 C13 C12 -176.64(19) . . . . ?
C1 N1 C15 C16 -90.8(2) . . . . ?
C8 N1 C15 C16 65.9(2) . . . . ?
C1 N1 C15 C20 93.2(2) . . . . ?
C8 N1 C15 C20 -110.1(2) . . . . ?
C20 C15 C16 C17 2.4(3) . . . . ?
N1 C15 C16 C17 -173.54(17) . . . . ?
C15 C16 C17 C18 -3.5(3) . . . . ?
C16 C17 C18 C19 -0.2(3) . . . . ?
C20 C19 C18 C17 5.0(3) . . . . ?
C32 C19 C18 C17 177.54(17) . . . . ?
C16 C15 C20 C21 -171.74(18) . . . . ?
N1 C15 C20 C21 4.1(3) . . . . ?
C16 C15 C20 C19 2.5(3) . . . . ?
N1 C15 C20 C19 178.35(16) . . . . ?
C18 C19 C20 C15 -6.0(2) . . . . ?
C32 C19 C20 C15 -178.80(16) . . . . ?
C18 C19 C20 C21 168.36(17) . . . . ?
C32 C19 C20 C21 -4.5(3) . . . . ?
C24 C23 C22 C21 -176.78(19) . . . . ?
C32 C23 C22 C21 4.7(3) . . . . ?
C23 C22 C21 C20 7.2(3) . . . . ?
C15 C20 C21 C22 167.00(18) . . . . ?
C19 C20 C21 C22 -7.2(3) . . . . ?
C23 C24 C25 C26 5.6(3) . . . . ?
C27 C26 C25 C24 172.6(2) . . . . ?
C31 C26 C25 C24 -5.3(3) . . . . ?
C33 B1 C28 C27 -1.6(3) . . . . ?
C42 B1 C28 C27 -179.25(17) . . . . ?
C33 B1 C28 C29 172.22(17) . . . . ?
C42 B1 C28 C29 -5.4(3) . . . . ?
C25 C26 C27 C28 -173.43(19) . . . . ?
C31 C26 C27 C28 4.3(3) . . . . ?
C29 C28 C27 C26 -0.1(3) . . . . ?
B1 C28 C27 C26 174.16(18) . . . . ?
C27 C28 C29 C30 -2.5(3) . . . . ?
B1 C28 C29 C30 -176.92(18) . . . . ?
C28 C29 C30 C31 0.9(3) . . . . ?
C22 C23 C32 C31 165.57(17) . . . . ?
C24 C23 C32 C31 -12.9(3) . . . . ?
C22 C23 C32 C19 -15.9(3) . . . . ?
C24 C23 C32 C19 165.59(18) . . . . ?
C18 C19 C32 C23 -156.75(17) . . . . ?
C20 C19 C32 C23 15.7(2) . . . . ?
C18 C19 C32 C31 21.7(3) . . . . ?
C20 C19 C32 C31 -165.89(17) . . . . ?
C23 C32 C31 C30 -162.85(18) . . . . ?
C19 C32 C31 C30 18.7(3) . . . . ?
C23 C32 C31 C26 13.1(3) . . . . ?
C19 C32 C31 C26 -165.32(17) . . . . ?
C29 C30 C31 C32 179.28(18) . . . . ?
C29 C30 C31 C26 3.2(3) . . . . ?
C27 C26 C31 C32 178.00(17) . . . . ?
C25 C26 C31 C32 -4.2(3) . . . . ?
C27 C26 C31 C30 -5.7(3) . . . . ?
C25 C26 C31 C30 172.15(18) . . . . ?
C35 C34 C33 C38 0.3(3) . . . . ?
C41 C34 C33 C38 177.92(18) . . . . ?
C35 C34 C33 B1 -178.88(18) . . . . ?
C41 C34 C33 B1 -1.2(3) . . . . ?
C28 B1 C33 C38 -59.2(3) . . . . ?
C42 B1 C33 C38 118.4(2) . . . . ?
C28 B1 C33 C34 119.8(2) . . . . ?
C42 B1 C33 C34 -62.5(3) . . . . ?
C38 C37 C36 C35 -1.1(4) . . . . ?
C38 C37 C36 C40 177.0(2) . . . . ?
C37 C36 C35 C34 0.9(3) . . . . ?
C40 C36 C35 C34 -177.3(2) . . . . ?
C33 C34 C35 C36 -0.5(3) . . . . ?
C41 C34 C35 C36 -178.1(2) . . . . ?
C36 C37 C38 C33 1.0(4) . . . . ?
C36 C37 C38 C39 -176.4(2) . . . . ?
C34 C33 C38 C37 -0.5(3) . . . . ?
B1 C33 C38 C37 178.6(2) . . . . ?
C34 C33 C38 C39 176.8(2) . . . . ?
B1 C33 C38 C39 -4.1(3) . . . . ?
C42 C47 C46 C45 -2.5(3) . . . . ?
C48 C47 C46 C45 177.81(17) . . . . ?
C47 C46 C45 C44 2.6(3) . . . . ?
C47 C46 C45 C49 -176.10(18) . . . . ?
C46 C45 C44 C43 -0.1(3) . . . . ?
C49 C45 C44 C43 178.63(18) . . . . ?
C45 C44 C43 C42 -2.6(3) . . . . ?
C45 C44 C43 C50 178.15(18) . . . . ?
C46 C47 C42 C43 -0.2(3) . . . . ?
C48 C47 C42 C43 179.48(16) . . . . ?
C46 C47 C42 B1 177.79(17) . . . . ?
C48 C47 C42 B1 -2.5(3) . . . . ?
C44 C43 C42 C47 2.7(3) . . . . ?
C50 C43 C42 C47 -178.11(17) . . . . ?
C44 C43 C42 B1 -175.39(17) . . . . ?
C50 C43 C42 B1 3.8(3) . . . . ?
C28 B1 C42 C47 -63.1(2) . . . . ?
C33 B1 C42 C47 119.2(2) . . . . ?
C28 B1 C42 C43 114.8(2) . . . . ?
C33 B1 C42 C43 -62.9(2) . . . . ?
C4_1 O2_1 C3_1 C2_1 176.3(2) . . . . ?
K1_1 O2_1 C3_1 C2_1 -50.3(2) . . . . ?
O1_1 C2_1 C3_1 O2_1 67.4(3) . . . . ?
C10A_1 O4A_1 C7A_1 C8A_1 1.5(5) . . . . ?
K1_1 O4A_1 C7A_1 C8A_1 145.2(3) . . . . ?
O4A_1 C7A_1 C8A_1 C9A_1 -23.9(5) . . . . ?
C7A_1 C8A_1 C9A_1 C10A_1 36.5(5) . . . . ?
C7A_1 O4A_1 C10A_1 C9A_1 23.2(5) . . . . ?
K1_1 O4A_1 C10A_1 C9A_1 -117.2(4) . . . . ?
C8A_1 C9A_1 C10A_1 O4A_1 -35.8(5) . . . . ?
C10B_1 O4B_1 C7B_1 C8B_1 -40.6(15) . . . . ?
K1_1 O4B_1 C7B_1 C8B_1 171.0(11) . . . . ?
C9B_1 C8B_1 C7B_1 O4B_1 27.1(18) . . . . ?
C7B_1 C8B_1 C9B_1 C10B_1 -4(2) . . . . ?
C7B_1 O4B_1 C10B_1 C9B_1 37.7(16) . . . . ?
K1_1 O4B_1 C10B_1 C9B_1 -171.3(11) . . . . ?
C7B_1 O4B_1 C10B_1 K1_1 -151.0(15) . . . . ?
C8B_1 C9B_1 C10B_1 O4B_1 -20.2(19) . . . . ?
C8B_1 C9B_1 C10B_1 K1_1 -29(3) . . . . ?
C6_1 O3_1 C5_1 C4_1 -179.1(2) . . . . ?
K1_1 O3_1 C5_1 C4_1 50.7(2) . . . . ?
C5_1 O3_1 C6_1 C1_1 -179.9(2) . . . 2_775 ?
K1_1 O3_1 C6_1 C1_1 -49.7(2) . . . 2_775 ?
C3_1 O2_1 C4_1 C5_1 -179.9(3) . . . . ?
K1_1 O2_1 C4_1 C5_1 47.3(3) . . . . ?
O3_1 C5_1 C4_1 O2_1 -65.7(3) . . . . ?
C3_1 C2_1 O1_1 C1_1 -179.5(2) . . . . ?
C3_1 C2_1 O1_1 K1_1 -49.6(2) . . . . ?
C6_1 C1_1 O1_1 C2_1 -178.8(2) 2_775 . . . ?
C6_1 C1_1 O1_1 K1_1 51.1(3) 2_775 . . . ?
C4_2 O2_2 C3_2 C2_2 -171.23(18) . . . . ?
K1_2 O2_2 C3_2 C2_2 52.3(2) . . . . ?
O1_2 C2_2 C3_2 O2_2 -66.2(2) . . . . ?
C6_2 O3_2 C5_2 C4_2 176.14(19) . . . . ?
K1_2 O3_2 C5_2 C4_2 -55.6(2) . . . . ?
C5_2 O3_2 C6_2 C1_2 172.2(2) . . . 2_666 ?
K1_2 O3_2 C6_2 C1_2 47.1(2) . . . 2_666 ?
C10_2 O4_2 C7_2 C8_2 27.2(3) . . . . ?
K1_2 O4_2 C7_2 C8_2 -165.42(16) . . . . ?
O4_2 C7_2 C8_2 C9A_2 -47.6(5) . . . . ?
O4_2 C7_2 C8_2 C9B_2 -23.1(4) . . . . ?
C7_2 O4_2 C10_2 C9B_2 -20.7(4) . . . . ?
K1_2 O4_2 C10_2 C9B_2 169.6(4) . . . . ?
C7_2 O4_2 C10_2 C9A_2 7.2(5) . . . . ?
K1_2 O4_2 C10_2 C9A_2 -162.4(5) . . . . ?
O4_2 C10_2 C9A_2 C8_2 -37.6(7) . . . . ?
C7_2 C8_2 C9A_2 C10_2 50.4(7) . . . . ?
O4_2 C10_2 C9B_2 C8_2 5.7(6) . . . . ?
C7_2 C8_2 C9B_2 C10_2 10.4(5) . . . . ?
C3_2 O2_2 C4_2 C5_2 -178.84(18) . . . . ?
K1_2 O2_2 C4_2 C5_2 -43.7(2) . . . . ?
O3_2 C5_2 C4_2 O2_2 67.9(2) . . . . ?
C6_2 C1_2 O1_2 C2_2 177.0(2) 2_666 . . . ?
C6_2 C1_2 O1_2 K1_2 -51.0(2) 2_666 . . . ?
C3_2 C2_2 O1_2 C1_2 179.1(2) . . . . ?
C3_2 C2_2 O1_2 K1_2 46.0(2) . . . . ?
O1A_3 C1A_3 C2A_3 C3A_3 -43.0(9) . . . . ?
C2A_3 C1A_3 O1A_3 C4A_3 32.7(9) . . . . ?
C1A_3 O1A_3 C4A_3 C3A_3 -8.5(10) . . . . ?
O1A_3 C4A_3 C3A_3 C2A_3 -17.9(10) . . . . ?
C1A_3 C2A_3 C3A_3 C4A_3 35.6(10) . . . . ?
C4B_3 C5B_3 C1B_3 O2B_3 -23.1(8) . . . . ?
C5B_3 C1B_3 O2B_3 C3B_3 11.8(8) . . . . ?
C1B_3 O2B_3 C3B_3 C4B_3 3.5(9) . . . . ?
C1B_3 C5B_3 C4B_3 C3B_3 24.4(9) . . . . ?
O2B_3 C3B_3 C4B_3 C5B_3 -17.9(9) . . . . ?
C5C_3 O1C_3 C2C_3 C3C_3 31.1(19) . . . . ?
C5C_3 C4C_3 C3C_3 C2C_3 37.9(18) . . . . ?
O1C_3 C2C_3 C3C_3 C4C_3 -42.5(17) . . . . ?
C2C_3 O1C_3 C5C_3 C4C_3 -6(2) . . . . ?
C3C_3 C4C_3 C5C_3 O1C_3 -21(2) . . . . ?

loop_
_twin_individual_id
_twin_individual_mass_fraction_refined
_oxdiff_twin_reflns_isolated
_oxdiff_twin_reflns_overlapped
_twin_individual_twin_lattice_type
_twin_individual_twin_matrix_11
_twin_individual_twin_matrix_12
_twin_individual_twin_matrix_13
_twin_individual_twin_matrix_21
_twin_individual_twin_matrix_22
_twin_individual_twin_matrix_23
_twin_individual_twin_matrix_31
_twin_individual_twin_matrix_32
_twin_individual_twin_matrix_33
1 0.7992 40279 1868 ref 1.0000 0.0000 0.0000 0.0000 1.0000 0.0000 0.0000 0.0000 1.0000
2 0.2008 40103 1868 nmt 0.9631 -0.0540 -0.1402 0.1223 1.0243 0.2618 0.1283 -0.2604 0.9222

loop_
_exptl_oxdiff_crystal_face_indexfrac_h
_exptl_oxdiff_crystal_face_indexfrac_k
_exptl_oxdiff_crystal_face_indexfrac_l
_exptl_oxdiff_crystal_face_x
_exptl_oxdiff_crystal_face_y
_exptl_oxdiff_crystal_face_z
0.5005 -1.0043 1.4984 -0.0171 0.1071 0.1216
-3.5073 -6.9563 -3.4711 0.8522 -0.4069 0.3289
-1.8704 -3.3102 -9.0366 0.8586 -0.4100 -0.3077
-1.0039 -2.0044 0.0006 0.1845 -0.0903 0.1588
0.4937 -2.0015 -1.4981 0.2480 0.0391 -0.0189
-0.0055 -2.0025 -0.9985 0.2268 -0.0040 0.0403
-0.0036 -1.0005 -0.9987 0.1438 -0.0152 -0.0120
-0.5008 0.0006 -0.4993 0.0395 -0.0695 -0.0050
0.9981 -1.0017 -0.0000 0.0647 0.1239 -0.0019
0.4992 0.0010 -0.4996 0.0212 0.0431 -0.0592
0.4973 -1.0011 -0.4994 0.1042 0.0543 -0.0070
0.4956 -0.9995 -1.4983 0.1649 0.0279 -0.0712
0.4995 1.0046 -1.4986 -0.0012 0.0055 -0.1758
-0.0019 -1.0020 0.0002 0.0831 0.0112 0.0523
-0.4995 -1.0046 1.4986 0.0012 -0.0055 0.1758
-2.5749 -4.8470 -7.4009 0.8994 -0.4290 -0.0843
-0.4937 2.0015 1.4981 -0.2480 -0.0391 0.0189
1.4989 -1.0024 0.4993 0.0252 0.1934 0.0031
0.0036 1.0005 0.9987 -0.1438 0.0152 0.0120
-0.5005 1.0043 -1.4984 0.0171 -0.1071 -0.1216
-1.0000 -0.0003 0.0002 0.0184 -0.1127 0.0542
